data_4003844
loop_
_publ_author_name
'Jia, Boyu'
'Li, Mengyang'
'Zhou, Jiadong'
'Xiao, Yiqun'
'Zhang, Shenghan'
'Wang, Jiayu'
'Lu, Xinhui'
'Xie, Zengqi'
'Tang, Zheng'
'Zhan, Xiaowei'

_publ_section_title
;
 Isomeric Effect in Unidirectionally Extended Fused-Ring Electron
 Acceptors
;
_journal_name_full 'Chemistry of Materials'
_journal_paper_doi 10.1021/acs.chemmater.0c04318
_journal_year 2020
_chemical_formula_moiety '0.5(C116 H90 F4 N4 O2 S4), 0.5(C116 H96 F4 N4 O2 S4)'
_chemical_formula_sum 'C116 H93 F4 N4 O2 S4'
_chemical_formula_weight 1779.18
_space_group_crystal_system monoclinic
_space_group_IT_number 14
_space_group_name_Hall '-P 2yn'
_space_group_name_H-M_alt 'P 1 21/n 1'
_atom_sites_solution_hydrogens geom
_atom_sites_solution_primary dual
_audit_creation_date 2020-04-17
_audit_creation_method
;
Olex2 1.2
(compiled 2018.05.29 svn.r3508 for OlexSys, GUI svn.r5506)
;
_cell_angle_alpha 90
_cell_angle_beta 104.789(16)
_cell_angle_gamma 90
_cell_formula_units_Z 8
_cell_length_a 22.301(3)
_cell_length_b 37.511(5)
_cell_length_c 27.083(5)
_cell_measurement_reflns_used 8699
_cell_measurement_temperature 150.00(10)
_cell_measurement_theta_max 48.3430
_cell_measurement_theta_min 2.6300
_cell_volume 21905(6)
_computing_cell_refinement 'CrysAlisPro 1.171.39.28b (Rigaku OD, 2015)'
_computing_data_collection 'CrysAlisPro 1.171.39.28b (Rigaku OD, 2015)'
_computing_data_reduction 'CrysAlisPro 1.171.39.28b (Rigaku OD, 2015)'
_computing_molecular_graphics 'Olex2 (Dolomanov et al., 2009)'
_computing_publication_material 'Olex2 (Dolomanov et al., 2009)'
_computing_structure_refinement 'ShelXL (Sheldrick, 2015)'
_computing_structure_solution 'ShelXT (Sheldrick, 2015)'
_diffrn_ambient_environment N~2~
_diffrn_ambient_temperature 150.00(10)
_diffrn_detector 'CCD plate'
_diffrn_measured_fraction_theta_full 0.988
_diffrn_measured_fraction_theta_max 0.942
_diffrn_measurement_details
;
List of Runs (angles in degrees, time in seconds):

  # Type    Start    End  Width  t~exp~   \w     \q     \k     \f   Frames
--------------------------------------------------------------------------
  1  \w    -79.00 -43.00   0.50    5.00    --    0.00 -57.00 -30.00   72
  2  \w    -61.00  10.00   0.50    5.00    --    0.00 -57.00-180.00  142
  3  \w    -77.00 -52.00   0.50    5.00    --    0.00 -37.00-150.00   50
  4  \w     17.00  94.00   0.50   20.00    --    5.00  37.00 -60.00  154
  5  \w   -112.00 -75.00   0.50   20.00    --  -98.80  72.00 -90.00   74
  6  \w    -71.00 -38.00   0.50   20.00    --  -98.80  72.00 -90.00   66
  7  \w   -113.00 -85.00   0.50   20.00    --  -98.80 -72.00  90.00   56
  8  \w   -113.00 -78.00   0.50   20.00    --  -98.80  72.00 -60.00   70
  9  \w   -180.00 -85.00   0.50   20.00    --  -98.80 -19.00-120.00  190
 10  \w    -64.00 -13.00   0.50   20.00    --  -98.80  72.00 -60.00  102
 11  \w   -185.00-156.00   0.50   20.00    --  -98.80 -72.00  60.00   58
 12  \w   -125.00 -99.00   0.50   20.00    --  -98.80 -72.00  60.00   52
 13  \w   -188.00 -87.00   0.50   20.00    --  -98.80 -37.00-150.00  202
 14  \w    -86.00 -60.00   0.50   20.00    --  -98.80  72.00   0.00   52
 15  \w   -112.00 -16.00   0.50   20.00    --  -98.80  72.00 -30.00  192
 16  \w   -168.00 -92.00   0.50   20.00    --  -98.80 -72.00-180.00  152
 17  \w    -91.00 -17.00   0.50   20.00    --  -98.80  37.00 -30.00  148
;
_diffrn_measurement_device 'four-circle diffractometer'
_diffrn_measurement_device_type 'XtaLAB AFC12 (RCD3): Kappa single'
_diffrn_measurement_method '\w scans'
_diffrn_orient_matrix_type 'CrysAlisPro convention (1999,Acta A55,543-557)'
_diffrn_orient_matrix_UB_11 0.0474919000
_diffrn_orient_matrix_UB_12 -0.0012635000
_diffrn_orient_matrix_UB_13 -0.0325858000
_diffrn_orient_matrix_UB_21 0.0136303000
_diffrn_orient_matrix_UB_22 -0.0394417000
_diffrn_orient_matrix_UB_23 0.0143133000
_diffrn_orient_matrix_UB_31 -0.0518009000
_diffrn_orient_matrix_UB_32 -0.0109297000
_diffrn_orient_matrix_UB_33 -0.0469390000
_diffrn_radiation_monochromator graphite
_diffrn_radiation_probe x-ray
_diffrn_radiation_type CuK\a
_diffrn_radiation_wavelength 1.54184
_diffrn_reflns_av_R_equivalents 0.0845
_diffrn_reflns_av_unetI/netI 0.1044
_diffrn_reflns_Laue_measured_fraction_full 0.988
_diffrn_reflns_Laue_measured_fraction_max 0.942
_diffrn_reflns_limit_h_max 27
_diffrn_reflns_limit_h_min -27
_diffrn_reflns_limit_k_max 46
_diffrn_reflns_limit_k_min -45
_diffrn_reflns_limit_l_max 26
_diffrn_reflns_limit_l_min -33
_diffrn_reflns_number 127363
_diffrn_reflns_point_group_measured_fraction_full 0.988
_diffrn_reflns_point_group_measured_fraction_max 0.942
_diffrn_reflns_theta_full 67.684
_diffrn_reflns_theta_max 74.486
_diffrn_reflns_theta_min 2.582
_diffrn_source 'fine-focus sealed X-ray tube'
_diffrn_source_type 'Enhance (Cu) X-ray Source'
_exptl_absorpt_coefficient_mu 1.229
_exptl_absorpt_correction_T_max 1.00000
_exptl_absorpt_correction_T_min 0.32574
_exptl_absorpt_correction_type multi-scan
_exptl_absorpt_process_details
;
CrysAlisPro 1.171.39.28b (Rigaku Oxford Diffraction, 2015)
Empirical absorption correction using spherical harmonics,
 implemented in SCALE3 ABSPACK scaling algorithm.
;
_exptl_crystal_colour black
_exptl_crystal_colour_primary black
_exptl_crystal_density_diffrn 1.079
_exptl_crystal_description plate
_exptl_crystal_F_000 7464
_exptl_crystal_size_max 0.08
_exptl_crystal_size_mid 0.06
_exptl_crystal_size_min 0.04
_refine_diff_density_max 0.774
_refine_diff_density_min -0.478
_refine_diff_density_rms 0.084
_refine_ls_extinction_method none
_refine_ls_goodness_of_fit_ref 1.018
_refine_ls_hydrogen_treatment constr
_refine_ls_matrix_type full
_refine_ls_number_parameters 2347
_refine_ls_number_reflns 42174
_refine_ls_number_restraints 173
_refine_ls_restrained_S_all 1.027
_refine_ls_R_factor_all 0.2159
_refine_ls_R_factor_gt 0.1204
_refine_ls_shift/su_max 0.001
_refine_ls_shift/su_mean 0.000
_refine_ls_structure_factor_coef Fsqd
_refine_ls_weighting_details 'w=1/[\s^2^(Fo^2^)+(0.2000P)^2^] where P=(Fo^2^+2Fc^2^)/3'
_refine_ls_weighting_scheme calc
_refine_ls_wR_factor_gt 0.3250
_refine_ls_wR_factor_ref 0.3910
_reflns_Friedel_coverage 0.000
_reflns_number_gt 14280
_reflns_number_total 42174
_reflns_threshold_expression 'I > 2\s(I)'
_cod_data_source_file cm0c04318_si_002.cif
_cod_data_source_block aoic
_cod_database_code 4003844
_shelx_shelxl_version_number 2018/3
_shelx_space_group_comment
;
The symmetry employed for this shelxl refinement is uniquely defined
by the following loop, which should always be used as a source of
symmetry information in preference to the above space-group names.
They are only intended as comments.
;
_reflns_odcompleteness_completeness 99.02
_reflns_odcompleteness_iscentric 1
_reflns_odcompleteness_theta 66.97
_olex2_refinement_description
;
1. Fixed Uiso
 At 1.2 times of:
  All C(H) groups, All C(H,H) groups
 At 1.5 times of:
  All C(H,H,H) groups
2. Restrained distances
 C2AA-C3AA
 2.45 with sigma of 0.01
 C5-C4AA
 2.45 with sigma of 0.01
 C3AA-C4AA
 1.5 with sigma of 0.01
 C5AA-C4 = C4-C6AA = C6AA-C7AA = C7AA-C8AA
 1.5 with sigma of 0.01
 C068-C3 = C3-C9AA = C9AA-C25 = C25-C6 = C6-C0BA
 1.5 with sigma of 0.01
 C25-C0BA
 2.45 with sigma of 0.01
3. Rigid bond restraints
 C065, C5, C2AA, C3AA, C4AA
 with sigma for 1-2 distances of 0.01 and sigma for 1-3 distances of 0.01
 C068, C3, C9AA, C25, C6, C0BA
 with sigma for 1-2 distances of 0.01 and sigma for 1-3 distances of 0.01
4. Uiso/Uaniso restraints and constraints
Uanis(C05W) \\sim Ueq, Uanis(C0AA) \\sim Ueq, Uanis(C10) \\sim Ueq, Uanis(C7)
\\sim Ueq, Uanis(C1) \\sim Ueq, Uanis(C1AA) \\sim Ueq: with sigma of 0.01 and
sigma for terminal atoms of 0.02
Uanis(C06G) \\sim Ueq: with sigma of 0.01 and sigma for terminal atoms of 0.02
Uanis(C065) \\sim Ueq, Uanis(C5) \\sim Ueq, Uanis(C2AA) \\sim Ueq, Uanis(C3AA)
\\sim Ueq, Uanis(C4AA) \\sim Ueq: with sigma of 0.01 and sigma for terminal
atoms of 0.02
Uanis(C5AA) \\sim Ueq, Uanis(C4) \\sim Ueq, Uanis(C6AA) \\sim Ueq, Uanis(C7AA)
\\sim Ueq, Uanis(C8AA) \\sim Ueq: with sigma of 0.01 and sigma for terminal
atoms of 0.02
Uanis(C068) \\sim Ueq, Uanis(C3) \\sim Ueq, Uanis(C9AA) \\sim Ueq, Uanis(C25)
\\sim Ueq, Uanis(C6) \\sim Ueq, Uanis(C0BA) \\sim Ueq: with sigma of 0.01 and
sigma for terminal atoms of 0.02
Uanis(C20) \\sim Ueq: with sigma of 0.01 and sigma for terminal atoms of 0.02
5.a Secondary CH2 refined with riding coordinates:
 C03N(H03A,H03B), C03S(H03D,H03F), C045(H04A,H04B), C046(H04C,H04D), C04J(H04E,
 H04F), C04Q(H04G,H04H), C04U(H04I,H04J), C04V(H04L,H04M), C050(H05A,H05B),
 C052(H05C,H05D), C055(H05E,H05F), C05H(H1AA,H), C05J(H2AA,HA), C05L(H05P,H05Q),
  C05P(H05R,H05S), C05S(H6AA,HB), C05T(H05U,H05V), C05U(H05W,H05X), C05W(H8AA,
 HC), C05Z(H05Z,HD), C063(H06A,H06B), C065(H06X,H06Y), C067(H06C,H06D),
 C068(H06Z,HE), C06A(H06E,H06F), C06B(H06G,H06H), C06C(H06,HF), C06E(H06I,H06J),
  C06H(H06N,H06O), C06I(H0BA,HG), C06J(H1BA,HH), C06K(H06P,H06Q), C072(H07A,
 H07B), C18(H18A,H18B), C5(H5A,H5B), C0AA(H0AB,H0AC), C10(H10A,H10B), C7(H7A,
 H7B), C1(H1A,H1B), C2AA(H2AB,H2AC), C3AA(H3AB,H3AC), C12(H12A,H12B), C5AA(H5AB,
 H5AC), C3(H3A,H3B), C4(H4A,H4B), C6AA(H6AB,H6AC), C7AA(H7AB,H7AC), C6(H6A,H6B),
  C9AA(H9AB,H9AC), C25(H25A,H25B)
5.b Aromatic/amide H refined with riding coordinates:
 C00W(H00W), C00Y(H00Y), C017(H017), C01A(H01A), C01B(H01B), C01C(H01C),
 C01F(H01F), C01O(H01O), C01X(H01X), C01Y(H01Y), C020(H020), C027(H027),
 C028(H028), C02B(H02B), C02D(H02D), C02H(H02H), C02K(H02K), C02M(H02M),
 C02P(H02P), C02V(H02V), C02Y(H02Y), C030(H030), C032(H032), C038(H038),
 C039(H039), C03C(H03C), C03E(H03E), C03H(H03H), C03I(H03I), C03K(H03K),
 C03Q(H03Q), C03R(H03R), C03U(H03U), C03V(H03V), C03W(H03W), C03Y(H03Y),
 C041(H041), C043(H043), C044(H044), C048(H048), C04D(H04O), C04K(H04K),
 C04M(H04P), C04N(H04N), C04P(H04Q), C04R(H04R), C04S(H04S), C04T(H04T),
 C04X(H04X), C04Y(H04Y), C053(H053), C057(H057), C058(H058), C059(H059),
 C05A(H05), C05C(H0AA), C05D(H05J), C05F(H05N), C05G(H05O), C05N(H3AA),
 C05O(H4AA), C05Q(H5AA), C05R(H05T), C05V(H7AA), C05X(H05Y), C05Y(H9AA),
 C061(H061), C064(H064)
5.c Idealised Me refined as rotating group:
 C056(H05G,H05H,H05I), C05E(H05K,H05L,H05M), C060(H06U,H06V,H06W), C06F(H06K,
 H06L,H06M), C06T(H06R,H06S,H06T), C1AA(H1AB,H1AC,H1AD)
;
_olex2_submission_special_instructions 'No special instructions were received'
_oxdiff_exptl_absorpt_empirical_details
;
Empirical correction (ABSPACK) includes:
- Absorption correction using spherical harmonics
- Frame scaling
;
_oxdiff_exptl_absorpt_empirical_full_max 3.633
_oxdiff_exptl_absorpt_empirical_full_min 0.452

loop_
_space_group_symop_operation_xyz
'x, y, z'
'-x+1/2, y+1/2, -z+1/2'
'-x, -y, -z'
'x-1/2, -y-1/2, z-1/2'

loop_
_atom_site_label
_atom_site_type_symbol
_atom_site_fract_x
_atom_site_fract_y
_atom_site_fract_z
_atom_site_U_iso_or_equiv
_atom_site_adp_type
_atom_site_occupancy
_atom_site_site_symmetry_order
_atom_site_calc_flag
_atom_site_refinement_flags_posn
_atom_site_refinement_flags_adp
_atom_site_refinement_flags_occupancy
_atom_site_disorder_assembly
_atom_site_disorder_group
S01 S 0.82501(7) 0.59043(4) 0.59820(6) 0.0844(4) Uani 1 1 d . . . . .
S02 S 0.63229(7) 0.58456(4) 0.57724(6) 0.0815(4) Uani 1 1 d . . . . .
S03 S 0.18757(7) 0.37706(4) 0.27449(6) 0.0913(5) Uani 1 1 d . . . . .
S04 S 0.88937(7) 0.68509(4) 0.58735(7) 0.0928(5) Uani 1 1 d . . . . .
S05 S 0.27989(7) 0.47386(5) 0.27365(6) 0.0907(5) Uani 1 1 d . . . . .
S06 S 0.00736(7) 0.38434(5) 0.25143(7) 0.0960(5) Uani 1 1 d . . . . .
S07 S -0.34298(7) 0.48702(5) 0.21043(6) 0.0952(5) Uani 1 1 d . . . . .
S08 S 0.88811(10) 0.90766(4) 0.54502(7) 0.1099(6) Uani 1 1 d . . . . .
F009 F 0.31600(18) 0.43583(11) 0.53132(15) 0.1198(12) Uani 1 1 d . . . . .
F00A F 0.29183(19) 0.50458(12) 0.52173(16) 0.1260(13) Uani 1 1 d . . . . .
O00B O 0.5179(2) 0.55949(12) 0.57003(17) 0.0998(13) Uani 1 1 d . . . . .
F00C F 0.5566(2) 0.61494(12) 0.31467(17) 0.1333(14) Uani 1 1 d . . . . .
O00D O 0.3718(2) 0.52230(12) 0.28578(18) 0.1087(14) Uani 1 1 d . . . . .
F00E F 0.6553(2) 0.57210(12) 0.33463(17) 0.1307(14) Uani 1 1 d . . . . .
O00F O -0.4258(2) 0.54266(14) 0.19846(18) 0.1155(15) Uani 1 1 d . . . . .
F00G F -0.5931(2) 0.64626(15) 0.17994(17) 0.1494(17) Uani 1 1 d . . . . .
C00H C 0.8181(3) 0.66730(15) 0.5831(2) 0.0834(16) Uani 1 1 d . . . . .
C00I C 0.7523(3) 0.57377(15) 0.5933(2) 0.0797(15) Uani 1 1 d . . . . .
C00J C 0.2223(3) 0.44389(16) 0.27121(19) 0.0800(16) Uani 1 1 d . . . . .
F00K F -0.6961(2) 0.61036(15) 0.1585(2) 0.179(2) Uani 1 1 d . . . . .
C00L C 0.7043(3) 0.60120(14) 0.5838(2) 0.0746(14) Uani 1 1 d . . . . .
C00M C 0.7071(3) 0.67316(15) 0.5716(2) 0.0839(16) Uani 1 1 d . . . . .
C00N C 0.7942(3) 0.63260(14) 0.5869(2) 0.0804(15) Uani 1 1 d . . . . .
C00O C 0.1202(3) 0.49339(17) 0.3064(2) 0.0879(17) Uani 1 1 d . . . . .
C00P C 0.1576(3) 0.44481(18) 0.2625(2) 0.0839(16) Uani 1 1 d . . . . .
C00Q C -0.0142(3) 0.45221(18) 0.2391(2) 0.0869(17) Uani 1 1 d . . . . .
C00R C -0.1239(3) 0.45953(18) 0.2260(2) 0.0865(17) Uani 1 1 d . . . . .
C00S C 0.6594(3) 0.67779(15) 0.5191(2) 0.0842(16) Uani 1 1 d . . . . .
C00T C 0.7313(3) 0.63428(15) 0.5802(2) 0.0800(15) Uani 1 1 d . . . . .
C00U C 0.7697(3) 0.69171(15) 0.5735(2) 0.0815(15) Uani 1 1 d . . . . .
C00V C 0.0504(3) 0.44922(17) 0.2482(2) 0.0809(16) Uani 1 1 d . . . . .
C00W C 0.1620(3) 0.52156(17) 0.3166(3) 0.0899(17) Uani 1 1 d . . . . .
H00W H 0.180844 0.529230 0.291529 0.108 Uiso 1 1 calc R . . . .
C00X C 0.5158(3) 0.52669(19) 0.5667(2) 0.0843(16) Uani 1 1 d . . . . .
C00Y C 0.6629(3) 0.65817(16) 0.4773(3) 0.0878(16) Uani 1 1 d . . . . .
H00Y H 0.694271 0.641289 0.480664 0.105 Uiso 1 1 calc R . . . .
O00Z O 0.8343(3) 0.97060(14) 0.5305(2) 0.146(2) Uani 1 1 d . . . . .
C010 C 0.7923(3) 0.72649(16) 0.5686(2) 0.0921(17) Uani 1 1 d . . . . .
C011 C -0.0521(3) 0.5081(2) 0.2733(3) 0.0885(17) Uani 1 1 d . . . . .
C012 C 0.6626(3) 0.54121(14) 0.5872(2) 0.0805(15) Uani 1 1 d . . . . .
C013 C 0.5668(3) 0.50111(15) 0.5751(2) 0.0779(15) Uani 1 1 d . . . . .
C014 C 0.2458(3) 0.40757(17) 0.2773(2) 0.0831(16) Uani 1 1 d . . . . .
C015 C 0.8810(3) 0.76110(16) 0.5722(3) 0.0944(18) Uani 1 1 d . . . . .
C016 C 0.8974(4) 0.83186(16) 0.5605(2) 0.0934(18) Uani 1 1 d . . . . .
C017 C 0.3090(3) 0.40672(18) 0.2869(2) 0.0862(17) Uani 1 1 d . . . . .
H017 H 0.331607 0.385643 0.292991 0.103 Uiso 1 1 calc R . . . .
C018 C 0.1332(3) 0.41066(18) 0.2630(2) 0.0873(17) Uani 1 1 d . . . . .
C019 C 0.1064(3) 0.47218(16) 0.2548(2) 0.0798(16) Uani 1 1 d . . . . .
C01A C 0.6118(3) 0.70221(17) 0.5133(3) 0.102(2) Uani 1 1 d . . . . .
H01A H 0.606559 0.715246 0.541084 0.122 Uiso 1 1 calc R . . . .
C01B C 0.6278(3) 0.50924(16) 0.5859(2) 0.0837(16) Uani 1 1 d . . . . .
H01B H 0.652915 0.489240 0.594430 0.100 Uiso 1 1 calc R . . . .
C01C C 0.0951(3) 0.48284(17) 0.3460(3) 0.0898(17) Uani 1 1 d . . . . .
H01C H 0.067989 0.463574 0.341513 0.108 Uiso 1 1 calc R . . . .
C01D C 0.8552(3) 0.72655(15) 0.5752(3) 0.0956(18) Uani 1 1 d . . . . .
C01E C 0.4822(4) 0.5289(2) 0.3079(2) 0.0940(18) Uani 1 1 d . . . . .
C01F C 0.7260(3) 0.54008(16) 0.5961(2) 0.0833(16) Uani 1 1 d . . . . .
H01F H 0.749056 0.519201 0.603332 0.100 Uiso 1 1 calc R . . . .
C01G C 0.8286(3) 0.78409(17) 0.5607(3) 0.106(2) Uani 1 1 d . . . . .
C01H C 0.3374(3) 0.44079(19) 0.2868(2) 0.0905(18) Uani 1 1 d . . . . .
C01I C -0.1092(3) 0.4231(2) 0.2330(2) 0.0924(18) Uani 1 1 d . . . . .
C01J C -0.2280(3) 0.44817(19) 0.2239(2) 0.0882(17) Uani 1 1 d . . . . .
C01K C -0.0649(3) 0.48165(17) 0.2280(2) 0.0866(17) Uani 1 1 d . . . . .
C01L C -0.3203(3) 0.4199(2) 0.2210(2) 0.0883(17) Uani 1 1 d . . . . .
C01M C -0.2149(3) 0.4106(2) 0.2306(2) 0.0941(18) Uani 1 1 d . . . . .
C01N C -0.0445(3) 0.41963(18) 0.2387(2) 0.0924(18) Uani 1 1 d . . . . .
C01O C 0.1103(3) 0.50088(19) 0.3924(2) 0.0908(18) Uani 1 1 d . . . . .
H01O H 0.091943 0.493748 0.418021 0.109 Uiso 1 1 calc R . . . .
C01P C 0.4724(3) 0.46947(17) 0.5581(2) 0.0879(17) Uani 1 1 d . . . . .
C01Q C 0.0675(3) 0.41308(17) 0.2537(2) 0.0882(17) Uani 1 1 d . . . . .
C01R C 0.1508(3) 0.52848(19) 0.4016(3) 0.0914(18) Uani 1 1 d . . . . .
C01S C -0.2723(3) 0.38962(18) 0.2330(2) 0.0915(17) Uani 1 1 d . . . . .
C01T C 0.9494(3) 0.80891(18) 0.5737(2) 0.0932(18) Uani 1 1 d . . . . .
C01U C 0.4578(3) 0.50672(18) 0.5569(2) 0.0904(18) Uani 1 1 d . . . . .
N01V N 0.6656(4) 0.44520(19) 0.3519(3) 0.130(2) Uani 1 1 d . . . . .
C01W C 0.7670(3) 0.76393(16) 0.5576(3) 0.103(2) Uani 1 1 d . . . . .
C01X C -0.1817(3) 0.47164(19) 0.2229(2) 0.0927(18) Uani 1 1 d . . . . .
H01X H -0.189979 0.495967 0.220146 0.111 Uiso 1 1 calc R . . . .
C01Y C 0.9405(3) 0.77302(17) 0.5790(2) 0.0948(18) Uani 1 1 d . . . . .
H01Y H 0.973882 0.757332 0.586930 0.114 Uiso 1 1 calc R . . . .
C01Z C 0.5393(3) 0.46538(17) 0.5683(3) 0.0932(18) Uani 1 1 d . . . . .
C020 C -0.1571(3) 0.39807(19) 0.2340(2) 0.0949(18) Uani 1 1 d . . . . .
H020 H -0.148785 0.373756 0.236908 0.114 Uiso 1 1 calc R . . . .
C021 C -0.4048(3) 0.45850(19) 0.2061(2) 0.0948(19) Uani 1 1 d . . . . .
C022 C 1.0706(5) 1.0216(2) 0.5738(3) 0.110(3) Uani 1 1 d . . . . .
C023 C 0.4232(4) 0.5095(2) 0.2967(2) 0.0961(19) Uani 1 1 d . . . . .
C024 C 0.5476(3) 0.4409(2) 0.3207(2) 0.0967(19) Uani 1 1 d . . . . .
F025 F 0.7307(3) 1.09726(13) 0.4864(3) 0.185(2) Uani 1 1 d . . . . .
C026 C -0.0263(3) 0.5514(2) 0.3615(3) 0.0988(19) Uani 1 1 d . . . . .
C027 C -0.4714(3) 0.4665(2) 0.1944(2) 0.104(2) Uani 1 1 d . . . . .
H027 H -0.496225 0.446427 0.192534 0.124 Uiso 1 1 calc R . . . .
C028 C 0.4020(3) 0.44390(19) 0.2964(2) 0.0894(17) Uani 1 1 d . . . . .
H028 H 0.421521 0.421799 0.300807 0.107 Uiso 1 1 calc R . . . .
C029 C 0.6817(4) 0.68092(17) 0.6180(3) 0.0980(19) Uani 1 1 d . . . . .
C02A C 0.9214(4) 0.86699(17) 0.5567(2) 0.0989(19) Uani 1 1 d . . . . .
C02B C 0.1756(3) 0.53803(18) 0.3628(3) 0.101(2) Uani 1 1 d . . . . .
H02B H 0.203551 0.556911 0.368151 0.122 Uiso 1 1 calc R . . . .
C02C C 0.4427(3) 0.47080(19) 0.3009(2) 0.0876(17) Uani 1 1 d . . . . .
C02D C 0.8365(4) 0.82066(17) 0.5529(3) 0.103(2) Uani 1 1 d . . . . .
H02D H 0.803196 0.836264 0.543177 0.124 Uiso 1 1 calc R . . . .
C02E C 0.9571(4) 1.03156(17) 0.5512(2) 0.097(2) Uani 1 1 d . . . . .
C02F C -0.5039(3) 0.4976(2) 0.1857(2) 0.0889(17) Uani 1 1 d . . . . .
C02G C -0.2930(3) 0.4529(2) 0.2195(2) 0.0926(18) Uani 1 1 d . . . . .
C02H C 0.4232(3) 0.44545(18) 0.5503(2) 0.0904(17) Uani 1 1 d . . . . .
H02H H 0.430417 0.421012 0.552333 0.108 Uiso 1 1 calc R . . . .
C02I C -0.2887(3) 0.3610(2) 0.1908(3) 0.107(2) Uani 1 1 d . . . . .
C02J C 0.5325(3) 0.5067(2) 0.3173(2) 0.0886(17) Uani 1 1 d . . . . .
C02K C -0.0198(3) 0.5635(2) 0.3149(3) 0.113(2) Uani 1 1 d . . . . .
H02K H -0.006507 0.586824 0.312364 0.136 Uiso 1 1 calc R . . . .
C02L C 0.1060(3) 0.4967(2) 0.2079(3) 0.0973(19) Uani 1 1 d . . . . .
C02M C -0.3834(3) 0.42328(19) 0.2138(2) 0.0954(18) Uani 1 1 d . . . . .
H02M H -0.409462 0.403960 0.214042 0.115 Uiso 1 1 calc R . . . .
C02N C 0.9846(4) 0.86691(18) 0.5667(2) 0.102(2) Uani 1 1 d . . . . .
C02O C 1.0176(4) 1.0436(2) 0.5657(3) 0.102(2) Uani 1 1 d . . . . .
C02P C 0.3977(3) 0.51862(19) 0.5450(2) 0.0932(18) Uani 1 1 d . . . . .
H02P H 0.389258 0.542936 0.543409 0.112 Uiso 1 1 calc R . . . .
C02Q C 0.3507(4) 0.4947(3) 0.5355(3) 0.103(2) Uani 1 1 d . . . . .
N02R N 0.5119(3) 0.3766(2) 0.3059(3) 0.132(2) Uani 1 1 d . . . . .
C02S C -0.0722(3) 0.49768(19) 0.1745(3) 0.1002(19) Uani 1 1 d . . . . .
C02T C 0.5092(3) 0.46974(19) 0.3141(2) 0.0873(17) Uani 1 1 d . . . . .
C02U C -0.5345(3) 0.5588(3) 0.1809(2) 0.107(2) Uani 1 1 d . . . . .
C02V C 1.0353(4) 0.81431(19) 0.6774(3) 0.113(2) Uani 1 1 d . . . . .
H02V H 0.997350 0.802630 0.672053 0.135 Uiso 1 1 calc R . . . .
C02W C -0.4794(4) 0.5320(2) 0.1901(3) 0.102(2) Uani 1 1 d . . . . .
C02X C 0.5262(3) 0.4051(2) 0.3126(3) 0.101(2) Uani 1 1 d . . . . .
C02Y C 0.6213(3) 0.6627(2) 0.4303(3) 0.107(2) Uani 1 1 d . . . . .
H02Y H 0.624585 0.648478 0.402961 0.129 Uiso 1 1 calc R . . . .
C02Z C 1.0101(3) 0.82975(18) 0.5801(3) 0.104(2) Uani 1 1 d . . . . .
C030 C -0.0603(3) 0.4954(2) 0.3190(3) 0.0998(19) Uani 1 1 d . . . . .
H030 H -0.074767 0.472355 0.321147 0.120 Uiso 1 1 calc R . . . .
C031 C 0.3647(4) 0.4585(2) 0.5398(3) 0.101(2) Uani 1 1 d . . . . .
C032 C 0.6238(3) 0.66986(16) 0.6195(3) 0.0964(19) Uani 1 1 d . . . . .
H032 H 0.599034 0.658129 0.591304 0.116 Uiso 1 1 calc R . . . .
C033 C 0.7270(3) 0.76944(19) 0.5048(4) 0.122(3) Uani 1 1 d . . . . .
C034 C -0.6134(4) 0.4726(3) 0.1618(3) 0.112(2) Uani 1 1 d . . . . .
C035 C 1.0440(4) 0.8146(2) 0.5418(4) 0.114(2) Uani 1 1 d . . . . .
C036 C 0.6127(4) 0.4433(2) 0.3381(3) 0.107(2) Uani 1 1 d . . . . .
N037 N 1.1194(4) 1.0045(3) 0.5811(3) 0.161(3) Uani 1 1 d . . . . .
C038 C -0.0329(3) 0.5413(2) 0.2704(3) 0.104(2) Uani 1 1 d . . . . .
H038 H -0.027954 0.550165 0.239623 0.124 Uiso 1 1 calc R . . . .
C039 C 0.5723(4) 0.7070(2) 0.4656(4) 0.119(2) Uani 1 1 d . . . . .
H039 H 0.541464 0.724194 0.461913 0.143 Uiso 1 1 calc R . . . .
C03A C 0.5755(3) 0.6878(2) 0.4232(3) 0.111(2) Uani 1 1 d . . . . .
C03B C 1.0507(3) 0.82932(19) 0.6352(3) 0.109(2) Uani 1 1 d . . . . .
C03C C -0.0441(3) 0.4851(2) 0.1389(3) 0.103(2) Uani 1 1 d . . . . .
H03C H -0.015950 0.466505 0.148491 0.123 Uiso 1 1 calc R . . . .
C03D C 0.6000(4) 0.5573(3) 0.3251(3) 0.111(2) Uani 1 1 d . . . . .
C03E C 0.0839(3) 0.53090(19) 0.2060(3) 0.106(2) Uani 1 1 d . . . . .
H03E H 0.069371 0.540000 0.232680 0.127 Uiso 1 1 calc R . . . .
C03F C 0.9600(4) 0.9275(2) 0.5562(2) 0.111(2) Uani 1 1 d . . . . .
C03G C 0.8521(4) 1.03288(19) 0.5279(3) 0.105(2) Uani 1 1 d . . . . .
C03H C -0.0463(3) 0.5181(2) 0.3629(3) 0.108(2) Uani 1 1 d . . . . .
H03H H -0.051300 0.509138 0.393622 0.129 Uiso 1 1 calc R . . . .
C03I C 0.5916(4) 0.5207(2) 0.3261(2) 0.103(2) Uani 1 1 d . . . . .
H03I H 0.625788 0.505566 0.332616 0.124 Uiso 1 1 calc R . . . .
F03J F 0.8288(3) 1.13870(14) 0.5028(3) 0.213(3) Uani 1 1 d . . . . .
C03K C 0.7184(4) 0.69855(19) 0.6605(3) 0.118(2) Uani 1 1 d . . . . .
H03K H 0.757376 0.707196 0.660071 0.142 Uiso 1 1 calc R . . . .
C03L C 0.5471(5) 0.5793(2) 0.3150(2) 0.109(2) Uani 1 1 d . . . . .
C03M C -0.5722(4) 0.4997(2) 0.1723(2) 0.102(2) Uani 1 1 d . . . . .
C03N C 0.1678(3) 0.54781(19) 0.4528(3) 0.105(2) Uani 1 1 d . . . . .
H03A H 0.211580 0.553695 0.460410 0.127 Uiso 1 1 calc R . . . .
H03B H 0.145121 0.570126 0.448736 0.127 Uiso 1 1 calc R . . . .
C03O C -0.6005(4) 0.4361(3) 0.1626(3) 0.116(2) Uani 1 1 d . . . . .
N03P N -0.5886(4) 0.4063(2) 0.1646(3) 0.149(3) Uani 1 1 d . . . . .
C03Q C 0.9781(4) 0.96392(17) 0.5572(2) 0.107(2) Uani 1 1 d . . . . .
H03Q H 1.020555 0.968195 0.564639 0.128 Uiso 1 1 calc R . . . .
C03R C 0.7197(3) 0.7446(2) 0.4657(3) 0.113(2) Uani 1 1 d . . . . .
H03R H 0.738674 0.722459 0.473466 0.136 Uiso 1 1 calc R . . . .
C03S C 0.1564(3) 0.5291(2) 0.4977(3) 0.118(2) Uani 1 1 d . . . . .
H03D H 0.175835 0.505800 0.500638 0.141 Uiso 1 1 calc R . . . .
H03F H 0.112143 0.525615 0.492532 0.141 Uiso 1 1 calc R . . . .
C03T C -0.2691(4) 0.3747(2) 0.2841(3) 0.105(2) Uani 1 1 d . . . . .
C03U C 1.0104(4) 0.9010(2) 0.5679(2) 0.113(2) Uani 1 1 d . . . . .
H03U H 1.052531 0.906150 0.575005 0.135 Uiso 1 1 calc R . . . .
C03V C 1.0227(4) 0.8235(2) 0.4903(4) 0.122(2) Uani 1 1 d . . . . .
H03V H 0.989356 0.839011 0.479659 0.147 Uiso 1 1 calc R . . . .
C03W C -0.0537(3) 0.4974(2) 0.0910(3) 0.117(2) Uani 1 1 d . . . . .
H03W H -0.033419 0.486841 0.068757 0.140 Uiso 1 1 calc R . . . .
C03X C 0.9405(4) 0.9938(2) 0.5485(2) 0.103(2) Uani 1 1 d . . . . .
C03Y C 0.1282(3) 0.4837(2) 0.1676(3) 0.111(2) Uani 1 1 d . . . . .
H03Y H 0.144513 0.460803 0.169320 0.134 Uiso 1 1 calc R . . . .
C03Z C 0.9029(4) 1.0540(2) 0.5369(3) 0.112(2) Uani 1 1 d . . . . .
C040 C -0.5872(4) 0.5375(2) 0.1725(2) 0.108(2) Uani 1 1 d . . . . .
C041 C -0.1112(3) 0.5270(2) 0.1593(3) 0.113(2) Uani 1 1 d . . . . .
H041 H -0.129988 0.537762 0.182509 0.136 Uiso 1 1 calc R . . . .
C042 C 0.7387(5) 0.77748(19) 0.6010(5) 0.132(3) Uani 1 1 d . . . . .
C043 C 1.0707(4) 0.8156(2) 0.7242(3) 0.121(2) Uani 1 1 d . . . . .
H043 H 1.057828 0.803994 0.750081 0.145 Uiso 1 1 calc R . . . .
C044 C -0.1222(3) 0.5401(2) 0.1101(3) 0.125(3) Uani 1 1 d . . . . .
H044 H -0.149451 0.559154 0.100586 0.150 Uiso 1 1 calc R . . . .
C045 C -0.0112(4) 0.5753(2) 0.4085(3) 0.121(2) Uani 1 1 d . . . . .
H04A H 0.032303 0.581729 0.415616 0.145 Uiso 1 1 calc R . . . .
H04B H -0.034971 0.597122 0.400045 0.145 Uiso 1 1 calc R . . . .
C046 C -0.0230(3) 0.56074(19) 0.4564(3) 0.105(2) Uani 1 1 d . . . . .
H04C H -0.000187 0.538593 0.464729 0.126 Uiso 1 1 calc R . . . .
H04D H -0.066773 0.555206 0.450083 0.126 Uiso 1 1 calc R . . . .
C047 C -0.5907(5) 0.6109(3) 0.1770(3) 0.119(3) Uani 1 1 d . . . . .
C048 C 0.4879(4) 0.5650(2) 0.3070(2) 0.107(2) Uani 1 1 d . . . . .
H048 H 0.453155 0.579684 0.301075 0.129 Uiso 1 1 calc R . . . .
C049 C 0.6366(7) 0.6911(3) 0.7047(4) 0.147(4) Uani 1 1 d . . . . .
C04A C 0.1058(4) 0.5390(3) 0.1234(3) 0.127(3) Uani 1 1 d . . . . .
N04B N 1.0457(4) 1.10899(19) 0.5805(3) 0.166(3) Uani 1 1 d . . . . .
C04C C -0.6428(4) 0.5916(4) 0.1671(3) 0.136(3) Uani 1 1 d . . . . .
C04D C 0.6019(4) 0.6755(2) 0.6603(4) 0.127(3) Uani 1 1 d . . . . .
H04O H 0.561357 0.668640 0.658810 0.152 Uiso 1 1 calc R . . . .
N04E N 0.6827(4) 0.42478(17) 0.5744(4) 0.163(3) Uani 1 1 d . . . . .
C04F C 1.0302(4) 1.0812(2) 0.5741(3) 0.132(3) Uani 1 1 d . . . . .
C04G C -0.0940(4) 0.5259(2) 0.0743(3) 0.126(3) Uani 1 1 d . . . . .
C04H C -0.3242(4) 0.3086(3) 0.1140(4) 0.131(3) Uani 1 1 d . . . . .
C04I C 1.1265(4) 0.8336(2) 0.7362(3) 0.124(2) Uani 1 1 d . . . . .
C04J C -0.0050(4) 0.5854(2) 0.5018(3) 0.121(2) Uani 1 1 d . . . . .
H04E H -0.027166 0.607709 0.493327 0.145 Uiso 1 1 calc R . . . .
H04F H 0.038974 0.590485 0.508693 0.145 Uiso 1 1 calc R . . . .
C04K C 0.1261(3) 0.5041(3) 0.1261(3) 0.126(3) Uani 1 1 d . . . . .
H04K H 0.138614 0.494355 0.098775 0.151 Uiso 1 1 calc R . . . .
C04L C 0.6322(5) 0.43018(19) 0.5708(4) 0.145(4) Uani 1 1 d . . . . .
C04M C 1.1077(4) 0.8479(2) 0.6469(4) 0.138(3) Uani 1 1 d . . . . .
H04P H 1.120480 0.859697 0.621123 0.166 Uiso 1 1 calc R . . . .
C04N C -0.5317(4) 0.5956(2) 0.1846(3) 0.114(2) Uani 1 1 d . . . . .
H04N H -0.495096 0.608684 0.191348 0.137 Uiso 1 1 calc R . . . .
N04O N -0.7312(4) 0.4803(2) 0.1293(3) 0.167(3) Uani 1 1 d . . . . .
C04P C 0.7748(6) 0.7878(2) 0.6471(5) 0.156(4) Uani 1 1 d . . . . .
H04Q H 0.817653 0.788312 0.652614 0.187 Uiso 1 1 calc R . . . .
C04Q C -0.0102(5) 0.5971(3) 0.5967(3) 0.140(3) Uani 1 1 d . . . . .
H04G H -0.035895 0.617971 0.585900 0.168 Uiso 1 1 calc R . . . .
H04H H -0.023548 0.585861 0.624346 0.168 Uiso 1 1 calc R . . . .
C04R C 0.0836(4) 0.5517(2) 0.1637(3) 0.130(3) Uani 1 1 d . . . . .
H04R H 0.068202 0.574846 0.162189 0.156 Uiso 1 1 calc R . . . .
C04S C -0.6456(4) 0.5549(3) 0.1648(3) 0.123(3) Uani 1 1 d . . . . .
H04S H -0.682896 0.542474 0.158559 0.147 Uiso 1 1 calc R . . . .
C04T C 1.0515(6) 0.8091(3) 0.4550(4) 0.144(3) Uani 1 1 d . . . . .
H04T H 1.037632 0.815786 0.420908 0.172 Uiso 1 1 calc R . . . .
C04U C 0.1817(4) 0.5498(2) 0.5473(3) 0.117(2) Uani 1 1 d . . . . .
H04I H 0.159635 0.572256 0.545000 0.140 Uiso 1 1 calc R . . . .
H04J H 0.225002 0.555169 0.550413 0.140 Uiso 1 1 calc R . . . .
C04V C 0.1764(4) 0.5304(3) 0.5959(3) 0.135(3) Uani 1 1 d . . . . .
H04L H 0.191981 0.545997 0.624949 0.162 Uiso 1 1 calc R . . . .
H04M H 0.132876 0.525971 0.593589 0.162 Uiso 1 1 calc R . . . .
C04W C 0.8725(4) 0.9965(2) 0.5344(3) 0.118(2) Uani 1 1 d . . . . .
C04X C 1.0920(5) 0.7915(3) 0.5564(4) 0.138(3) Uani 1 1 d . . . . .
H04X H 1.106875 0.785471 0.590689 0.165 Uiso 1 1 calc R . . . .
C04Y C 0.6859(4) 0.7506(2) 0.4156(4) 0.153(4) Uani 1 1 d . . . . .
H04Y H 0.683832 0.733814 0.389992 0.183 Uiso 1 1 calc R . . . .
C04Z C 1.0987(6) 0.7859(3) 0.4684(5) 0.154(3) Uani 1 1 d . . . . .
C050 C -0.3998(5) 0.2575(3) 0.0868(3) 0.143(3) Uani 1 1 d . . . . .
H05A H -0.430948 0.273210 0.094281 0.172 Uiso 1 1 calc R . . . .
H05B H -0.381893 0.243913 0.117538 0.172 Uiso 1 1 calc R . . . .
C051 C -0.6793(4) 0.4772(3) 0.1451(3) 0.129(3) Uani 1 1 d . . . . .
C052 C 0.2102(4) 0.4963(3) 0.6053(3) 0.136(3) Uani 1 1 d . . . . .
H05C H 0.250958 0.499300 0.599206 0.163 Uiso 1 1 calc R . . . .
H05D H 0.188078 0.478533 0.581447 0.163 Uiso 1 1 calc R . . . .
C053 C 0.6951(6) 0.7031(3) 0.7047(4) 0.154(4) Uani 1 1 d . . . . .
H053 H 0.719472 0.714164 0.733585 0.185 Uiso 1 1 calc R . . . .
C054 C 0.5676(4) 0.43426(19) 0.5658(4) 0.138(3) Uani 1 1 d . . . . .
C055 C -0.0188(4) 0.5702(2) 0.5506(3) 0.132(3) Uani 1 1 d . . . . .
H05E H 0.008151 0.549889 0.561752 0.159 Uiso 1 1 calc R . . . .
H05F H -0.061165 0.561596 0.542078 0.159 Uiso 1 1 calc R . . . .
C056 C 0.0518(5) 0.6076(3) 0.6143(4) 0.168(4) Uani 1 1 d . . . . .
H05G H 0.060473 0.626206 0.592723 0.252 Uiso 1 1 calc GR . . . .
H05H H 0.078322 0.587596 0.613474 0.252 Uiso 1 1 calc GR . . . .
H05I H 0.059100 0.616280 0.648652 0.252 Uiso 1 1 calc GR . . . .
C057 C -0.3096(5) 0.3684(3) 0.1412(4) 0.150(3) Uani 1 1 d . . . . .
H057 H -0.312226 0.392045 0.130627 0.180 Uiso 1 1 calc R . . . .
C058 C 1.1445(4) 0.8487(2) 0.6963(4) 0.139(3) Uani 1 1 d . . . . .
H058 H 1.182854 0.859972 0.702679 0.167 Uiso 1 1 calc R . . . .
C059 C -0.2213(5) 0.3654(3) 0.3748(4) 0.159(4) Uani 1 1 d . . . . .
H059 H -0.185991 0.368392 0.401510 0.191 Uiso 1 1 calc R . . . .
C05A C 0.6752(6) 0.7770(2) 0.5940(5) 0.184(5) Uani 1 1 d . . . . .
H05 H 0.650401 0.769679 0.562559 0.221 Uiso 1 1 calc R . . . .
C05B C 0.6543(6) 0.7846(4) 0.4056(6) 0.197(6) Uani 1 1 d . . . . .
C05C C 0.6955(5) 0.8024(2) 0.4898(6) 0.178(5) Uani 1 1 d . . . . .
H0AA H 0.700882 0.820643 0.513836 0.213 Uiso 1 1 calc R . . . .
C05D C -0.2249(5) 0.3801(2) 0.3275(4) 0.147(3) Uani 1 1 d . . . . .
H05J H -0.193054 0.395580 0.325458 0.176 Uiso 1 1 calc R . . . .
C05E C 0.2177(4) 0.4826(3) 0.6610(3) 0.156(3) Uani 1 1 d . . . . .
H05K H 0.240268 0.499897 0.684765 0.234 Uiso 1 1 calc GR . . . .
H05L H 0.240016 0.460439 0.665638 0.234 Uiso 1 1 calc GR . . . .
H05M H 0.177516 0.479053 0.666984 0.234 Uiso 1 1 calc GR . . . .
C05F C -0.3274(5) 0.3417(3) 0.1049(3) 0.152(4) Uani 1 1 d . . . . .
H05N H -0.343037 0.348789 0.071102 0.182 Uiso 1 1 calc R . . . .
C05G C -0.2803(5) 0.3255(3) 0.2022(4) 0.164(4) Uani 1 1 d . . . . .
H05O H -0.262076 0.319037 0.235892 0.197 Uiso 1 1 calc R . . . .
C05H C 1.3249(5) 0.8550(3) 0.9328(5) 0.181(4) Uani 1 1 d . . . . .
H1AA H 1.309314 0.837349 0.952627 0.217 Uiso 1 1 calc R . . . .
H H 1.366798 0.848246 0.932528 0.217 Uiso 1 1 calc R . . . .
C05I C 0.8401(5) 1.1038(2) 0.5102(5) 0.163(4) Uani 1 1 d . . . . .
C05J C 1.1698(5) 0.8365(3) 0.7910(4) 0.154(3) Uani 1 1 d . . . . .
H2AA H 1.175280 0.861545 0.800181 0.185 Uiso 1 1 calc R . . . .
HA H 1.149468 0.825302 0.814692 0.185 Uiso 1 1 calc R . . . .
C05K C 0.7872(5) 1.0823(3) 0.5032(4) 0.150(3) Uani 1 1 d . . . . .
C05L C 0.1096(4) 0.5613(3) 0.0774(4) 0.170(4) Uani 1 1 d . . . . .
H05P H 0.098114 0.546712 0.046866 0.204 Uiso 1 1 calc R . . . .
H05Q H 0.080340 0.580858 0.073459 0.204 Uiso 1 1 calc R . . . .
C05M C -0.2684(8) 0.3471(3) 0.3814(4) 0.181(4) Uani 1 1 d . . . . .
C05N C 0.6464(8) 0.7872(3) 0.6324(9) 0.271(11) Uani 1 1 d . . . . .
H3AA H 0.603480 0.788073 0.626156 0.325 Uiso 1 1 calc R . . . .
C05O C 0.8971(5) 1.0908(2) 0.5289(3) 0.137(3) Uani 1 1 d . . . . .
H4AA H 0.931602 1.105612 0.536345 0.164 Uiso 1 1 calc R . . . .
C05P C -0.4320(6) 0.2315(3) 0.0444(4) 0.165(4) Uani 1 1 d . . . . .
H05R H -0.446246 0.244888 0.012966 0.198 Uiso 1 1 calc R . . . .
H05S H -0.401350 0.214512 0.039236 0.198 Uiso 1 1 calc R . . . .
C05Q C 1.1193(5) 0.7766(3) 0.5200(6) 0.167(4) Uani 1 1 d . . . . .
H5AA H 1.151489 0.760290 0.530259 0.201 Uiso 1 1 calc R . . . .
C05R C -0.3223(4) 0.3572(2) 0.2946(3) 0.128(3) Uani 1 1 d . . . . .
H05T H -0.358160 0.355471 0.268077 0.153 Uiso 1 1 calc R . . . .
C05S C 1.2303(6) 0.8205(3) 0.7974(4) 0.193(5) Uani 1 1 d . . . . .
H6AA H 1.252220 0.832721 0.775752 0.232 Uiso 1 1 calc R . . . .
HB H 1.225267 0.795760 0.786605 0.232 Uiso 1 1 calc R . . . .
C05T C -0.1057(5) 0.5404(3) 0.0198(3) 0.161(4) Uani 1 1 d . . . . .
H05U H -0.113129 0.520616 -0.003954 0.193 Uiso 1 1 calc R . . . .
H05V H -0.142833 0.555045 0.012516 0.193 Uiso 1 1 calc R . . . .
C05U C -0.3515(5) 0.2791(3) 0.0748(4) 0.167(4) Uani 1 1 d . . . . .
H05W H -0.368110 0.290273 0.041797 0.201 Uiso 1 1 calc R . . . .
H05X H -0.317958 0.263542 0.071589 0.201 Uiso 1 1 calc R . . . .
C05V C 0.7931(5) 1.0468(2) 0.5113(4) 0.138(3) Uani 1 1 d . . . . .
H7AA H 0.758342 1.032135 0.505855 0.165 Uiso 1 1 calc R . . . .
C05W C 0.5291(4) 0.6924(3) 0.3709(3) 0.151(3) Uani 1 1 d . U . . .
H8AA H 0.501731 0.671937 0.363966 0.181 Uiso 1 1 calc R . . . .
HC H 0.551434 0.693611 0.344566 0.181 Uiso 1 1 calc R . . . .
C05X C -0.2979(6) 0.2981(3) 0.1656(5) 0.177(4) Uani 1 1 d . . . . .
H05Y H -0.292597 0.274178 0.174747 0.213 Uiso 1 1 calc R . . . .
C05Y C 0.6597(7) 0.8084(4) 0.4445(8) 0.228(8) Uani 1 1 d . . . . .
H9AA H 0.637107 0.829479 0.438524 0.273 Uiso 1 1 calc R . . . .
C05Z C -0.4850(6) 0.2114(3) 0.0533(5) 0.188(5) Uani 1 1 d . . . . .
H05Z H -0.514503 0.228082 0.061128 0.226 Uiso 1 1 calc R . . . .
HD H -0.470409 0.196137 0.082869 0.226 Uiso 1 1 calc R . . . .
C060 C 1.3258(5) 0.8874(4) 0.9551(5) 0.208(5) Uani 1 1 d . . . . .
H06U H 1.285205 0.892922 0.958947 0.313 Uiso 1 1 calc GR . . . .
H06V H 1.338086 0.905188 0.934153 0.313 Uiso 1 1 calc GR . . . .
H06W H 1.354846 0.887089 0.988117 0.313 Uiso 1 1 calc GR . . . .
C061 C -0.3232(5) 0.3434(3) 0.3402(4) 0.167(4) Uani 1 1 d . . . . .
H061 H -0.358248 0.331860 0.344973 0.200 Uiso 1 1 calc R . . . .
C062 C 0.6842(9) 0.7957(4) 0.6796(7) 0.224(7) Uani 1 1 d . . . . .
C063 C 0.1722(5) 0.5756(3) 0.0830(4) 0.187(4) Uani 1 1 d . . . . .
H06A H 0.200912 0.555677 0.089471 0.224 Uiso 1 1 calc R . . . .
H06B H 0.182114 0.590554 0.113144 0.224 Uiso 1 1 calc R . . . .
C064 C 0.7481(8) 0.7974(3) 0.6858(6) 0.207(6) Uani 1 1 d . . . . .
H064 H 0.773283 0.805252 0.716788 0.249 Uiso 1 1 calc R . . . .
C065 C 0.6305(7) 0.7861(5) 0.3197(7) 0.238(6) Uani 1 1 d . U . . .
H06X H 0.649568 0.762708 0.323164 0.286 Uiso 1 1 calc R . . . .
H06Y H 0.663012 0.803955 0.327619 0.286 Uiso 1 1 calc R . . . .
C066 C 0.5927(12) 0.7023(4) 0.7488(5) 0.361(14) Uani 1 1 d . . . . .
C067 C -0.5172(8) 0.1891(4) 0.0091(6) 0.228(6) Uani 1 1 d . . . . .
H06C H -0.528127 0.204041 -0.021047 0.273 Uiso 1 1 calc R . . . .
H06D H -0.488527 0.171076 0.003374 0.273 Uiso 1 1 calc R . . . .
C068 C 1.1336(9) 0.7698(4) 0.4297(6) 0.268(6) Uani 1 1 d D U . . .
H06Z H 1.134897 0.744078 0.433315 0.321 Uiso 1 1 calc R . . . .
HE H 1.110116 0.775304 0.395190 0.321 Uiso 1 1 calc R . . . .
C06A C 0.1895(5) 0.5707(3) -0.0049(5) 0.186(4) Uani 1 1 d . . . . .
H06E H 0.219382 0.552361 0.009886 0.223 Uiso 1 1 calc R . . . .
H06F H 0.149614 0.559137 -0.017188 0.223 Uiso 1 1 calc R . . . .
C06B C 0.1848(6) 0.5972(3) 0.0387(5) 0.188(4) Uani 1 1 d . . . . .
H06G H 0.223224 0.610375 0.050280 0.225 Uiso 1 1 calc R . . . .
H06H H 0.151429 0.614043 0.026180 0.225 Uiso 1 1 calc R . . . .
C06C C 1.2835(6) 0.8552(4) 0.8774(5) 0.209(5) Uani 1 1 d . . . . .
H06 H 1.244697 0.866934 0.877450 0.251 Uiso 1 1 calc R . . . .
HF H 1.303814 0.869625 0.856686 0.251 Uiso 1 1 calc R . . . .
C06E C 0.2079(6) 0.5863(4) -0.0503(5) 0.216(6) Uani 1 1 d . . . . .
H06I H 0.246285 0.599592 -0.038723 0.259 Uiso 1 1 calc R . . . .
H06J H 0.176015 0.602574 -0.068326 0.259 Uiso 1 1 calc R . . . .
C06F C -0.5722(7) 0.1716(4) 0.0147(6) 0.261(8) Uani 1 1 d . . . . .
H06K H -0.562838 0.147252 0.024517 0.391 Uiso 1 1 calc GR . . . .
H06L H -0.603335 0.172422 -0.017098 0.391 Uiso 1 1 calc GR . . . .
H06M H -0.587221 0.183525 0.040600 0.391 Uiso 1 1 calc GR . . . .
C06G C -0.2721(7) 0.3360(5) 0.4479(6) 0.310(8) Uani 1 1 d . U . . .
C06H C -0.0684(6) 0.5774(3) -0.0425(4) 0.206(5) Uani 1 1 d . . . . .
H06N H -0.078971 0.558549 -0.067740 0.247 Uiso 1 1 calc R . . . .
H06O H -0.103320 0.593598 -0.047823 0.247 Uiso 1 1 calc R . . . .
C06I C 0.6537(9) 0.8055(4) 0.7255(8) 0.319(11) Uani 1 1 d . . . . .
H0BA H 0.618415 0.790060 0.724472 0.383 Uiso 1 1 calc R . . . .
HG H 0.683730 0.802122 0.758012 0.383 Uiso 1 1 calc R . . . .
C06J C 1.2698(6) 0.8222(4) 0.8539(7) 0.237(7) Uani 1 1 d . . . . .
H1BA H 1.248404 0.808283 0.874368 0.284 Uiso 1 1 calc R . . . .
HH H 1.308839 0.810250 0.855557 0.284 Uiso 1 1 calc R . . . .
C06K C -0.0559(6) 0.5609(4) 0.0121(5) 0.253(8) Uani 1 1 d . . . . .
H06P H -0.019262 0.545946 0.017941 0.303 Uiso 1 1 calc R . . . .
H06Q H -0.047206 0.580013 0.037053 0.303 Uiso 1 1 calc R . . . .
C06T C 0.2169(6) 0.5556(4) -0.0870(4) 0.236(7) Uani 1 1 d . . . . .
H06R H 0.255732 0.543883 -0.072948 0.353 Uiso 1 1 calc GR . . . .
H06S H 0.216619 0.565436 -0.119767 0.353 Uiso 1 1 calc GR . . . .
H06T H 0.183665 0.538709 -0.090752 0.353 Uiso 1 1 calc GR . . . .
N06U N 0.5082(5) 0.3752(3) 0.5503(12) 0.59(2) Uani 1 1 d . . . . .
C070 C 0.5329(5) 0.4020(3) 0.5557(8) 0.282(10) Uani 1 1 d . . . . .
C072 C -0.0131(8) 0.5969(5) -0.0493(6) 0.317(11) Uani 1 1 d . . . . .
H07A H 0.021025 0.580479 -0.047038 0.381 Uiso 1 1 calc R . . . .
H07B H -0.000398 0.614692 -0.022653 0.381 Uiso 1 1 calc R . . . .
C18 C 0.5977(12) 0.7889(6) 0.3476(8) 0.386(16) Uani 1 1 d . . . . .
H18A H 0.567028 0.770056 0.342723 0.463 Uiso 1 1 calc R . . . .
H18B H 0.577263 0.811943 0.344492 0.463 Uiso 1 1 calc R . . . .
C5 C 0.6206(10) 0.7877(6) 0.2248(8) 0.335(8) Uani 1 1 d D U . . .
H5A H 0.637478 0.763821 0.231677 0.402 Uiso 1 1 calc R . . . .
H5B H 0.654767 0.804161 0.236750 0.402 Uiso 1 1 calc R . . . .
C0AA C 0.4882(8) 0.7284(5) 0.3692(7) 0.294(8) Uani 1 1 d . U . . .
H0AB H 0.515082 0.747930 0.384306 0.353 Uiso 1 1 calc R . . . .
H0AC H 0.458098 0.724823 0.389020 0.353 Uiso 1 1 calc R . . . .
C10 C 0.4472(13) 0.7398(7) 0.3023(11) 0.422(14) Uani 1 1 d . U . . .
H10A H 0.475193 0.745943 0.281491 0.507 Uiso 1 1 calc R . . . .
H10B H 0.418167 0.721599 0.285747 0.507 Uiso 1 1 calc R . . . .
C7 C 0.4133(13) 0.7746(7) 0.3195(11) 0.405(14) Uani 1 1 d . U . . .
H7A H 0.389239 0.769132 0.343775 0.486 Uiso 1 1 calc R . . . .
H7B H 0.441061 0.794445 0.331162 0.486 Uiso 1 1 calc R . . . .
C1 C 0.3728(12) 0.7786(7) 0.2628(10) 0.361(12) Uani 1 1 d . U . . .
H1A H 0.351986 0.756113 0.252234 0.433 Uiso 1 1 calc R . . . .
H1B H 0.341065 0.796370 0.262225 0.433 Uiso 1 1 calc R . . . .
C1AA C 0.4028(7) 0.7875(5) 0.2299(7) 0.277(8) Uani 1 1 d . U . . .
H1AB H 0.446570 0.785904 0.245225 0.415 Uiso 1 1 calc GR . . . .
H1AC H 0.392382 0.811562 0.218788 0.415 Uiso 1 1 calc GR . . . .
H1AD H 0.391844 0.771758 0.201036 0.415 Uiso 1 1 calc GR . . . .
C2AA C 0.5811(9) 0.7926(5) 0.2532(6) 0.288(6) Uani 1 1 d D U . . .
H2AB H 0.547762 0.775266 0.245097 0.346 Uiso 1 1 calc R . . . .
H2AC H 0.563617 0.816396 0.248689 0.346 Uiso 1 1 calc R . . . .
C3AA C 0.5983(10) 0.7918(6) 0.1664(7) 0.376(9) Uani 1 1 d D U . . .
H3AB H 0.584021 0.815945 0.157192 0.451 Uiso 1 1 calc R . . . .
H3AC H 0.564915 0.775306 0.152173 0.451 Uiso 1 1 calc R . . . .
C4AA C 0.6564(13) 0.7832(9) 0.1476(10) 0.490(15) Uani 1 1 d D U . . .
C12 C -0.0307(11) 0.6165(5) -0.1057(6) 0.335(13) Uani 1 1 d . . . . .
H12A H -0.026251 0.600368 -0.132522 0.403 Uiso 1 1 calc R . . . .
H12B H -0.072380 0.626219 -0.114044 0.403 Uiso 1 1 calc R . . . .
C20 C 0.0079(15) 0.6395(9) -0.0979(11) 0.421(16) Uani 1 1 d . U . . .
C5AA C 0.6328(11) 0.8442(7) 0.7193(9) 0.367(11) Uani 1 1 d D U . . .
H5AB H 0.608282 0.847972 0.684607 0.440 Uiso 1 1 calc R . . . .
H5AC H 0.669116 0.859420 0.724834 0.440 Uiso 1 1 calc R . . . .
C3 C 1.1983(10) 0.7833(7) 0.4370(10) 0.438(10) Uani 1 1 d D U . . .
H3A H 1.224033 0.779619 0.471333 0.526 Uiso 1 1 calc R . . . .
H3B H 1.200039 0.808014 0.426873 0.526 Uiso 1 1 calc R . . . .
C4 C 0.5947(12) 0.8550(8) 0.7563(10) 0.428(15) Uani 1 1 d D U . . .
H4A H 0.582636 0.879847 0.751686 0.514 Uiso 1 1 calc R . . . .
H4B H 0.557477 0.840518 0.750925 0.514 Uiso 1 1 calc R . . . .
C6AA C 0.6362(12) 0.8488(7) 0.8093(9) 0.398(13) Uani 1 1 d D U . . .
H6AB H 0.676632 0.858010 0.808457 0.477 Uiso 1 1 calc R . . . .
H6AC H 0.640898 0.823191 0.812974 0.477 Uiso 1 1 calc R . . . .
C7AA C 0.6249(10) 0.8621(6) 0.8592(9) 0.323(9) Uani 1 1 d D U . . .
H7AB H 0.620360 0.887715 0.855183 0.388 Uiso 1 1 calc R . . . .
H7AC H 0.584240 0.853090 0.859472 0.388 Uiso 1 1 calc R . . . .
C8AA C 0.6638(13) 0.8567(8) 0.9124(9) 0.427(15) Uani 1 1 d D U . . .
C6 C 1.3119(16) 0.7074(9) 0.3863(10) 0.493(13) Uani 1 1 d D U . . .
H6A H 1.342527 0.722479 0.376830 0.592 Uiso 1 1 calc R . . . .
H6B H 1.293527 0.691998 0.357639 0.592 Uiso 1 1 calc R . . . .
C9AA C 1.2119(13) 0.7573(8) 0.3986(12) 0.472(11) Uani 1 1 d D U . . .
H9AB H 1.213378 0.772161 0.369669 0.567 Uiso 1 1 calc R . . . .
H9AC H 1.173897 0.743608 0.387696 0.567 Uiso 1 1 calc R . . . .
C25 C 1.2627(15) 0.7298(8) 0.4004(13) 0.544(13) Uani 1 1 d D U . . .
H25A H 1.288522 0.737341 0.433278 0.653 Uiso 1 1 calc R . . . .
H25B H 1.239700 0.709841 0.409114 0.653 Uiso 1 1 calc R . . . .
C0BA C 1.3422(17) 0.6852(10) 0.4332(15) 0.613(18) Uani 1 1 d D U . . .

loop_
_atom_site_aniso_label
_atom_site_aniso_U_11
_atom_site_aniso_U_22
_atom_site_aniso_U_33
_atom_site_aniso_U_23
_atom_site_aniso_U_13
_atom_site_aniso_U_12
S01 0.0927(10) 0.0710(9) 0.0876(10) 0.0086(7) 0.0199(8) 0.0056(7)
S02 0.0969(11) 0.0710(9) 0.0772(9) 0.0014(7) 0.0234(7) 0.0046(7)
S03 0.0871(10) 0.0932(11) 0.0954(11) 0.0079(9) 0.0265(8) 0.0185(8)
S04 0.0939(11) 0.0688(9) 0.1128(13) 0.0035(8) 0.0210(9) 0.0015(8)
S05 0.0930(11) 0.1023(12) 0.0811(10) 0.0148(9) 0.0303(8) 0.0146(9)
S06 0.0851(10) 0.0978(12) 0.1061(12) 0.0076(9) 0.0262(8) 0.0157(9)
S07 0.0858(11) 0.1231(14) 0.0785(10) 0.0096(9) 0.0242(8) 0.0214(10)
S08 0.1564(17) 0.0694(10) 0.0998(13) 0.0032(9) 0.0249(11) -0.0119(10)
F009 0.104(3) 0.138(3) 0.118(3) -0.017(2) 0.030(2) -0.016(3)
F00A 0.090(3) 0.159(4) 0.127(3) -0.023(3) 0.024(2) 0.002(2)
O00B 0.109(3) 0.076(3) 0.115(3) -0.011(2) 0.029(2) 0.001(2)
F00C 0.148(4) 0.109(3) 0.134(3) 0.000(3) 0.018(3) -0.009(3)
O00D 0.092(3) 0.110(3) 0.125(4) 0.020(3) 0.028(3) 0.011(3)
F00E 0.113(3) 0.132(3) 0.142(4) -0.014(3) 0.024(3) -0.030(3)
O00F 0.092(3) 0.143(4) 0.113(4) 0.013(3) 0.029(3) 0.020(3)
F00G 0.161(4) 0.145(4) 0.137(4) 0.013(3) 0.029(3) 0.056(3)
C00H 0.106(4) 0.066(3) 0.081(4) 0.003(3) 0.031(3) 0.014(3)
C00I 0.109(4) 0.064(3) 0.066(3) 0.004(3) 0.023(3) 0.012(3)
C00J 0.093(4) 0.093(4) 0.056(3) 0.010(3) 0.024(3) 0.017(3)
F00K 0.129(4) 0.198(5) 0.206(5) 0.024(4) 0.035(3) 0.067(4)
C00L 0.093(4) 0.057(3) 0.074(4) -0.008(3) 0.022(3) -0.005(3)
C00M 0.102(4) 0.067(4) 0.087(4) 0.001(3) 0.033(3) 0.006(3)
C00N 0.102(5) 0.058(3) 0.080(4) 0.010(3) 0.020(3) 0.005(3)
C00O 0.081(4) 0.086(4) 0.098(5) 0.019(4) 0.024(3) 0.013(3)
C00P 0.076(4) 0.106(5) 0.067(4) 0.009(3) 0.013(3) 0.013(4)
C00Q 0.096(5) 0.096(5) 0.074(4) 0.006(3) 0.031(3) 0.009(4)
C00R 0.078(4) 0.106(5) 0.076(4) 0.015(3) 0.021(3) 0.022(4)
C00S 0.089(4) 0.064(4) 0.099(5) 0.011(3) 0.022(3) 0.000(3)
C00T 0.080(4) 0.075(4) 0.081(4) 0.003(3) 0.015(3) 0.008(3)
C00U 0.087(4) 0.071(4) 0.084(4) -0.005(3) 0.018(3) 0.000(3)
C00V 0.067(4) 0.101(5) 0.077(4) 0.009(3) 0.023(3) 0.019(3)
C00W 0.101(5) 0.086(4) 0.088(5) 0.020(4) 0.033(4) 0.010(4)
C00X 0.085(4) 0.101(5) 0.073(4) -0.016(3) 0.032(3) -0.011(4)
C00Y 0.097(4) 0.077(4) 0.090(4) 0.004(3) 0.025(4) 0.004(3)
O00Z 0.135(4) 0.096(4) 0.200(6) 0.018(4) 0.028(4) -0.019(3)
C010 0.101(5) 0.066(4) 0.108(5) -0.006(3) 0.023(4) 0.003(3)
C011 0.084(4) 0.093(5) 0.091(5) 0.001(4) 0.026(3) 0.016(4)
C012 0.107(5) 0.062(3) 0.076(4) 0.001(3) 0.029(3) 0.001(3)
C013 0.081(4) 0.077(4) 0.086(4) -0.014(3) 0.039(3) -0.001(3)
C014 0.075(4) 0.115(5) 0.062(3) -0.001(3) 0.022(3) 0.015(3)
C015 0.103(5) 0.064(4) 0.115(5) 0.008(3) 0.026(4) 0.013(4)
C016 0.114(5) 0.065(4) 0.100(5) -0.005(3) 0.025(4) -0.016(4)
C017 0.098(5) 0.094(5) 0.070(4) 0.005(3) 0.029(3) 0.017(4)
C018 0.088(4) 0.094(5) 0.081(4) 0.002(3) 0.023(3) 0.016(4)
C019 0.079(4) 0.094(4) 0.066(4) 0.015(3) 0.018(3) 0.031(3)
C01A 0.114(5) 0.078(4) 0.118(6) 0.023(4) 0.039(4) 0.019(4)
C01B 0.114(5) 0.076(4) 0.070(4) 0.004(3) 0.039(3) 0.008(4)
C01C 0.089(4) 0.087(4) 0.097(5) 0.026(4) 0.031(4) 0.012(3)
C01D 0.101(5) 0.057(4) 0.128(5) 0.001(3) 0.028(4) 0.000(3)
C01E 0.113(6) 0.098(5) 0.073(4) -0.003(4) 0.027(3) -0.004(5)
C01F 0.094(5) 0.068(4) 0.089(4) 0.005(3) 0.025(3) 0.005(3)
C01G 0.114(5) 0.068(4) 0.135(6) -0.010(4) 0.031(4) -0.001(4)
C01H 0.089(5) 0.112(5) 0.074(4) -0.011(4) 0.026(3) 0.012(4)
C01I 0.073(4) 0.128(6) 0.078(4) 0.009(4) 0.024(3) 0.016(4)
C01J 0.083(5) 0.105(5) 0.078(4) 0.003(4) 0.024(3) 0.012(4)
C01K 0.076(4) 0.097(4) 0.084(4) 0.016(3) 0.016(3) 0.027(3)
C01L 0.078(4) 0.119(6) 0.067(4) -0.002(3) 0.017(3) 0.012(4)
C01M 0.079(4) 0.125(6) 0.075(4) -0.009(4) 0.015(3) 0.004(4)
C01N 0.084(4) 0.099(5) 0.096(5) 0.007(4) 0.024(3) 0.017(4)
C01O 0.098(5) 0.100(5) 0.075(4) 0.012(4) 0.022(3) 0.019(4)
C01P 0.101(5) 0.082(4) 0.085(4) -0.018(3) 0.033(3) -0.014(4)
C01Q 0.080(4) 0.099(5) 0.087(4) 0.006(3) 0.025(3) 0.025(3)
C01R 0.093(5) 0.087(5) 0.099(5) 0.007(4) 0.033(4) 0.017(4)
C01S 0.091(4) 0.101(5) 0.082(4) -0.004(4) 0.021(3) 0.008(4)
C01T 0.100(5) 0.081(4) 0.092(4) 0.006(3) 0.012(3) -0.010(4)
C01U 0.104(5) 0.096(5) 0.078(4) -0.003(3) 0.036(3) 0.011(4)
N01V 0.113(5) 0.139(6) 0.136(6) -0.007(4) 0.032(4) 0.005(4)
C01W 0.087(4) 0.065(4) 0.160(7) 0.006(4) 0.037(5) 0.005(3)
C01X 0.092(5) 0.111(5) 0.081(4) 0.021(4) 0.033(3) 0.030(4)
C01Y 0.093(5) 0.078(4) 0.109(5) -0.001(4) 0.018(4) -0.003(4)
C01Z 0.092(5) 0.082(4) 0.119(5) -0.005(4) 0.051(4) -0.007(4)
C020 0.091(5) 0.100(5) 0.091(5) 0.004(4) 0.020(3) 0.020(4)
C021 0.122(6) 0.099(5) 0.058(4) 0.004(3) 0.014(3) 0.012(4)
C022 0.150(8) 0.106(6) 0.061(4) 0.003(4) 0.003(5) -0.044(6)
C023 0.106(6) 0.116(6) 0.068(4) 0.014(4) 0.026(4) -0.014(5)
C024 0.080(5) 0.135(7) 0.079(4) -0.008(4) 0.027(3) 0.015(5)
F025 0.161(5) 0.117(4) 0.263(7) 0.021(4) 0.028(4) 0.006(3)
C026 0.109(5) 0.089(5) 0.107(6) 0.005(4) 0.043(4) 0.010(4)
C027 0.086(5) 0.156(7) 0.072(4) 0.004(4) 0.026(3) 0.019(5)
C028 0.099(5) 0.098(5) 0.074(4) -0.007(3) 0.028(3) 0.011(4)
C029 0.120(6) 0.079(4) 0.099(5) 0.006(4) 0.035(4) 0.014(4)
C02A 0.127(6) 0.084(5) 0.083(4) -0.008(3) 0.021(4) -0.005(4)
C02B 0.108(5) 0.079(4) 0.123(6) 0.013(4) 0.038(4) 0.012(4)
C02C 0.090(5) 0.098(5) 0.077(4) 0.008(3) 0.026(3) 0.011(4)
C02D 0.116(6) 0.072(4) 0.118(5) 0.001(4) 0.024(4) 0.001(4)
C02E 0.147(7) 0.073(4) 0.064(4) 0.005(3) 0.011(4) -0.015(4)
C02F 0.083(5) 0.109(5) 0.074(4) 0.006(4) 0.020(3) 0.020(4)
C02G 0.081(4) 0.122(6) 0.075(4) 0.005(4) 0.019(3) 0.009(4)
C02H 0.090(5) 0.099(5) 0.086(4) 0.003(3) 0.030(3) 0.002(4)
C02I 0.110(5) 0.105(6) 0.110(6) 0.003(5) 0.036(4) 0.028(4)
C02J 0.093(5) 0.113(5) 0.065(4) -0.008(3) 0.028(3) 0.002(4)
C02K 0.103(5) 0.104(5) 0.137(7) 0.006(5) 0.040(5) 0.012(4)
C02L 0.081(4) 0.120(6) 0.092(5) 0.036(4) 0.023(3) 0.019(4)
C02M 0.112(6) 0.103(5) 0.075(4) -0.004(4) 0.031(3) -0.011(4)
C02N 0.133(6) 0.086(5) 0.085(4) 0.006(4) 0.025(4) -0.010(4)
C02O 0.115(6) 0.100(5) 0.081(5) 0.017(4) 0.005(4) -0.019(5)
C02P 0.086(5) 0.111(5) 0.082(4) -0.015(4) 0.021(3) -0.005(4)
C02Q 0.086(5) 0.137(7) 0.083(5) -0.002(4) 0.017(4) 0.000(5)
N02R 0.111(5) 0.118(5) 0.174(7) -0.010(5) 0.051(4) 0.000(4)
C02S 0.093(5) 0.113(5) 0.094(5) 0.013(4) 0.025(4) 0.030(4)
C02T 0.092(5) 0.108(5) 0.064(4) -0.005(3) 0.025(3) -0.003(4)
C02U 0.083(5) 0.159(8) 0.073(4) -0.003(4) 0.012(3) 0.015(5)
C02V 0.107(5) 0.107(5) 0.117(6) 0.009(5) 0.017(5) -0.018(4)
C02W 0.091(5) 0.129(7) 0.092(5) 0.012(4) 0.032(4) 0.017(5)
C02X 0.073(4) 0.108(6) 0.124(6) -0.005(5) 0.028(4) 0.007(4)
C02Y 0.107(5) 0.121(6) 0.094(5) 0.020(4) 0.025(4) 0.021(4)
C02Z 0.127(6) 0.074(4) 0.108(5) 0.003(4) 0.025(5) -0.023(4)
C030 0.096(5) 0.124(6) 0.082(5) 0.004(4) 0.028(4) 0.017(4)
C031 0.090(5) 0.124(6) 0.091(5) -0.033(4) 0.025(4) -0.039(5)
C032 0.111(5) 0.076(4) 0.114(5) 0.008(4) 0.049(4) 0.009(4)
C033 0.105(5) 0.064(4) 0.184(9) 0.027(5) 0.015(5) 0.002(4)
C034 0.110(6) 0.145(8) 0.088(5) 0.008(5) 0.037(4) 0.002(6)
C035 0.135(7) 0.084(5) 0.127(7) 0.001(5) 0.037(5) -0.017(5)
C036 0.089(5) 0.134(6) 0.104(5) -0.007(4) 0.033(4) 0.014(5)
N037 0.162(7) 0.223(9) 0.082(5) -0.008(5) 0.001(5) -0.022(7)
C038 0.105(5) 0.117(6) 0.093(5) 0.005(5) 0.033(4) 0.021(4)
C039 0.107(6) 0.091(5) 0.161(8) 0.035(5) 0.038(6) 0.023(4)
C03A 0.096(5) 0.118(6) 0.117(6) 0.023(5) 0.022(4) 0.015(4)
C03B 0.111(5) 0.097(5) 0.114(6) 0.017(4) 0.022(4) -0.017(4)
C03C 0.102(5) 0.126(6) 0.079(5) 0.015(4) 0.020(4) 0.027(4)
C03D 0.120(7) 0.120(7) 0.086(5) -0.016(4) 0.015(4) -0.003(6)
C03E 0.118(5) 0.101(5) 0.103(5) 0.030(4) 0.038(4) 0.023(4)
C03F 0.176(7) 0.091(5) 0.068(4) -0.001(4) 0.037(4) -0.005(5)
C03G 0.121(6) 0.071(4) 0.123(6) -0.001(4) 0.032(5) -0.018(5)
C03H 0.094(5) 0.124(6) 0.110(6) 0.024(5) 0.033(4) 0.019(4)
C03I 0.109(6) 0.123(6) 0.079(4) -0.013(4) 0.025(4) -0.013(5)
F03J 0.188(5) 0.101(4) 0.324(8) 0.033(4) 0.018(5) -0.016(3)
C03K 0.138(6) 0.104(5) 0.121(6) -0.017(5) 0.046(5) 0.009(5)
C03L 0.144(7) 0.101(6) 0.075(4) 0.008(4) 0.016(4) -0.010(6)
C03M 0.109(6) 0.119(6) 0.076(4) 0.012(4) 0.019(4) 0.025(5)
C03N 0.120(5) 0.111(5) 0.084(5) 0.008(4) 0.022(4) 0.025(4)
C03O 0.110(6) 0.126(7) 0.103(6) 0.001(6) 0.013(4) -0.004(6)
N03P 0.131(6) 0.156(7) 0.160(7) 0.008(6) 0.037(5) 0.007(6)
C03Q 0.168(7) 0.069(4) 0.080(4) 0.004(3) 0.027(4) -0.007(4)
C03R 0.107(5) 0.096(5) 0.136(7) 0.023(5) 0.027(5) 0.004(4)
C03S 0.094(5) 0.149(7) 0.110(6) -0.009(5) 0.025(4) -0.001(4)
C03T 0.101(5) 0.110(5) 0.092(5) 0.001(4) 0.002(4) 0.001(4)
C03U 0.158(7) 0.093(5) 0.082(5) 0.004(4) 0.023(4) -0.034(5)
C03V 0.154(7) 0.090(5) 0.124(7) -0.011(5) 0.038(6) -0.031(5)
C03W 0.114(6) 0.147(7) 0.097(5) 0.011(5) 0.041(4) 0.024(5)
C03X 0.110(6) 0.105(6) 0.088(5) 0.002(4) 0.015(4) -0.030(4)
C03Y 0.103(5) 0.142(6) 0.092(5) 0.032(5) 0.031(4) 0.033(4)
C03Z 0.123(6) 0.100(6) 0.105(5) 0.009(4) 0.015(4) -0.007(5)
C040 0.101(6) 0.154(7) 0.070(4) 0.005(4) 0.020(4) 0.012(5)
C041 0.106(5) 0.138(6) 0.098(5) 0.026(5) 0.030(4) 0.025(5)
C042 0.129(7) 0.068(5) 0.220(11) -0.023(6) 0.082(7) -0.003(5)
C043 0.124(7) 0.122(6) 0.113(7) 0.009(5) 0.022(5) -0.018(5)
C044 0.104(5) 0.147(7) 0.126(7) 0.036(6) 0.030(5) 0.037(5)
C045 0.120(6) 0.101(5) 0.147(7) -0.010(5) 0.043(5) 0.012(4)
C046 0.112(5) 0.099(5) 0.109(5) 0.012(4) 0.036(4) 0.028(4)
C047 0.130(7) 0.120(7) 0.097(5) 0.007(5) 0.010(5) 0.042(6)
C048 0.107(6) 0.146(7) 0.064(4) 0.001(4) 0.012(3) -0.007(5)
C049 0.198(11) 0.129(8) 0.133(8) 0.022(6) 0.077(8) 0.052(7)
C04A 0.109(6) 0.156(8) 0.122(7) 0.063(6) 0.038(5) 0.035(5)
N04B 0.214(8) 0.097(5) 0.147(6) 0.005(4) -0.028(5) -0.049(5)
C04C 0.087(6) 0.185(10) 0.134(7) -0.005(7) 0.024(5) 0.052(7)
C04D 0.148(7) 0.108(6) 0.139(8) 0.016(6) 0.064(7) 0.018(5)
N04E 0.142(6) 0.077(4) 0.289(10) -0.024(5) 0.089(7) -0.011(4)
C04F 0.172(8) 0.097(6) 0.105(6) 0.009(5) -0.004(5) -0.042(6)
C04G 0.121(6) 0.160(8) 0.097(6) 0.035(5) 0.028(5) 0.033(6)
C04H 0.152(7) 0.132(8) 0.106(7) -0.028(6) 0.026(5) 0.035(6)
C04I 0.125(7) 0.146(7) 0.092(6) 0.012(5) 0.014(5) 0.006(6)
C04J 0.116(6) 0.108(6) 0.137(7) -0.006(5) 0.030(5) 0.023(4)
C04K 0.118(6) 0.173(8) 0.094(5) 0.039(5) 0.044(4) 0.043(6)
C04L 0.123(7) 0.062(4) 0.278(12) -0.001(5) 0.104(8) -0.002(5)
C04M 0.144(7) 0.128(7) 0.129(7) 0.024(5) 0.010(6) -0.039(6)
C04N 0.126(6) 0.108(6) 0.100(5) 0.004(4) 0.011(4) 0.022(5)
N04O 0.095(5) 0.227(9) 0.177(7) -0.032(6) 0.029(5) -0.003(5)
C04P 0.199(10) 0.093(6) 0.204(11) -0.044(7) 0.105(9) -0.041(6)
C04Q 0.144(8) 0.150(8) 0.127(7) 0.013(6) 0.036(6) -0.016(6)
C04R 0.126(6) 0.129(6) 0.134(7) 0.056(6) 0.034(5) 0.032(5)
C04S 0.090(6) 0.162(8) 0.108(6) 0.004(6) 0.010(4) 0.038(5)
C04T 0.187(10) 0.107(7) 0.154(9) 0.008(6) 0.074(8) -0.016(6)
C04U 0.115(6) 0.123(6) 0.116(6) -0.002(5) 0.036(4) -0.006(4)
C04V 0.122(6) 0.167(8) 0.119(7) 0.006(6) 0.035(5) -0.005(6)
C04W 0.129(7) 0.121(7) 0.100(5) 0.011(5) 0.021(4) -0.021(5)
C04X 0.161(8) 0.113(7) 0.142(8) -0.001(6) 0.044(7) 0.000(6)
C04Y 0.100(6) 0.129(7) 0.215(11) 0.070(7) 0.015(6) -0.004(5)
C04Z 0.169(10) 0.142(9) 0.168(11) -0.024(8) 0.075(8) -0.020(7)
C050 0.159(8) 0.131(7) 0.130(7) -0.012(6) 0.020(6) 0.031(6)
C051 0.092(6) 0.189(9) 0.109(6) 0.005(5) 0.032(5) 0.008(6)
C052 0.109(6) 0.178(9) 0.129(7) 0.009(6) 0.043(5) 0.024(6)
C053 0.186(10) 0.155(9) 0.122(7) -0.034(6) 0.040(7) 0.039(8)
C054 0.121(6) 0.065(4) 0.243(10) -0.011(5) 0.075(6) -0.009(4)
C055 0.134(7) 0.150(8) 0.110(6) 0.013(6) 0.029(5) 0.018(5)
C056 0.187(10) 0.194(10) 0.125(7) 0.021(7) 0.043(7) -0.017(8)
C057 0.209(10) 0.124(7) 0.105(7) -0.001(6) 0.018(6) -0.006(6)
C058 0.140(7) 0.159(8) 0.107(6) 0.012(6) 0.010(6) -0.044(6)
C059 0.149(8) 0.199(10) 0.123(8) 0.039(7) 0.025(6) -0.046(7)
C05A 0.183(11) 0.089(6) 0.307(15) -0.069(7) 0.112(10) -0.008(6)
C05B 0.138(9) 0.165(12) 0.255(16) 0.101(11) -0.010(9) 0.011(9)
C05C 0.136(8) 0.085(6) 0.282(14) 0.024(7) -0.003(8) 0.018(5)
C05D 0.183(9) 0.136(7) 0.124(7) 0.033(6) 0.044(7) -0.017(6)
C05E 0.109(6) 0.241(11) 0.116(7) 0.004(7) 0.024(5) 0.035(6)
C05F 0.188(9) 0.165(10) 0.093(6) -0.020(7) 0.023(6) 0.042(8)
C05G 0.205(10) 0.170(10) 0.113(7) -0.021(7) 0.034(6) 0.039(8)
C05H 0.150(9) 0.181(11) 0.186(12) 0.006(9) -0.003(8) 0.015(8)
C05I 0.141(8) 0.079(6) 0.244(12) 0.021(6) 0.005(7) -0.005(6)
C05J 0.144(8) 0.177(9) 0.141(8) -0.008(7) 0.033(6) 0.031(7)
C05K 0.120(7) 0.106(7) 0.207(10) 0.016(6) 0.011(6) 0.007(6)
C05L 0.124(7) 0.220(10) 0.169(8) 0.113(8) 0.044(6) 0.011(7)
C05M 0.259(15) 0.170(10) 0.112(8) 0.012(7) 0.041(9) -0.012(10)
C05N 0.245(16) 0.142(9) 0.50(3) -0.160(15) 0.24(2) -0.089(10)
C05O 0.142(8) 0.095(6) 0.155(8) 0.024(5) 0.002(6) -0.021(5)
C05P 0.210(11) 0.124(8) 0.170(9) -0.033(7) 0.064(8) -0.001(8)
C05Q 0.172(9) 0.141(9) 0.187(12) 0.029(9) 0.042(9) 0.028(7)
C05R 0.155(8) 0.133(7) 0.091(6) 0.012(5) 0.024(5) 0.007(6)
C05S 0.165(10) 0.211(12) 0.162(10) -0.013(8) -0.033(8) 0.005(9)
C05T 0.168(9) 0.197(10) 0.115(7) 0.056(7) 0.033(6) 0.043(8)
C05U 0.195(10) 0.161(9) 0.161(9) -0.059(7) 0.074(8) -0.016(8)
C05V 0.132(8) 0.103(6) 0.173(8) 0.009(6) 0.028(6) -0.027(6)
C05W 0.166(6) 0.156(6) 0.128(6) 0.025(5) 0.031(5) 0.060(5)
C05X 0.258(13) 0.129(8) 0.146(9) -0.020(7) 0.055(8) 0.039(8)
C05Y 0.166(11) 0.114(9) 0.34(2) 0.041(11) -0.043(13) 0.012(9)
C05Z 0.217(12) 0.118(8) 0.211(12) -0.023(8) 0.020(10) 0.013(8)
C060 0.144(9) 0.287(17) 0.212(13) -0.020(13) 0.078(8) -0.018(11)
C061 0.175(9) 0.190(11) 0.127(8) -0.004(8) 0.021(7) -0.029(7)
C062 0.250(17) 0.146(10) 0.34(2) -0.120(11) 0.182(16) -0.056(11)
C063 0.178(10) 0.208(11) 0.182(10) 0.070(8) 0.058(8) -0.036(8)
C064 0.257(16) 0.133(9) 0.268(15) -0.094(9) 0.135(13) -0.048(9)
C065 0.213(9) 0.201(9) 0.275(8) 0.014(8) 0.013(7) -0.013(8)
C066 0.72(4) 0.265(16) 0.185(12) -0.093(11) 0.28(2) -0.22(2)
C067 0.230(15) 0.163(11) 0.265(16) -0.090(11) 0.016(13) -0.002(10)
C068 0.332(10) 0.229(10) 0.238(10) -0.023(8) 0.066(8) -0.005(8)
C06A 0.189(10) 0.196(12) 0.174(11) 0.037(10) 0.049(8) 0.007(8)
C06B 0.269(13) 0.142(8) 0.181(10) 0.030(8) 0.112(10) -0.035(8)
C06C 0.165(10) 0.219(15) 0.210(13) -0.028(12) -0.012(9) 0.045(10)
C06E 0.241(13) 0.242(15) 0.161(11) 0.063(10) 0.045(9) -0.064(11)
C06F 0.213(14) 0.226(15) 0.32(2) -0.141(14) 0.029(14) 0.008(12)
C06G 0.275(13) 0.388(16) 0.250(12) 0.205(12) 0.038(10) -0.078(11)
C06H 0.235(13) 0.207(12) 0.162(10) 0.070(9) 0.026(9) -0.001(10)
C06I 0.41(2) 0.162(12) 0.49(3) -0.112(16) 0.30(2) -0.059(14)
C06J 0.165(11) 0.201(14) 0.31(2) 0.017(14) 0.005(12) 0.019(10)
C06K 0.167(11) 0.39(2) 0.178(11) 0.159(13) 0.009(8) -0.012(12)
C06T 0.273(15) 0.320(18) 0.141(10) -0.058(11) 0.103(10) -0.039(13)
N06U 0.167(10) 0.117(8) 1.57(7) -0.208(19) 0.36(2) -0.063(7)
C070 0.124(8) 0.105(8) 0.67(3) -0.044(12) 0.200(13) -0.010(7)
C072 0.284(18) 0.43(3) 0.216(15) 0.155(16) 0.021(12) -0.123(18)
C18 0.47(3) 0.41(3) 0.31(2) 0.23(2) 0.14(2) 0.24(3)
C5 0.341(12) 0.322(12) 0.334(9) 0.008(9) 0.074(8) -0.024(9)
C0AA 0.283(11) 0.311(11) 0.281(11) 0.002(9) 0.061(8) -0.014(9)
C10 0.411(16) 0.423(16) 0.429(16) -0.004(10) 0.101(10) -0.005(10)
C7 0.402(16) 0.400(16) 0.407(16) 0.002(10) 0.094(10) 0.016(10)
C1 0.362(15) 0.371(15) 0.343(15) -0.012(9) 0.080(10) 0.000(10)
C1AA 0.230(12) 0.329(16) 0.282(14) 0.088(12) 0.085(11) 0.006(11)
C2AA 0.279(10) 0.263(10) 0.292(8) 0.037(9) 0.016(7) 0.019(9)
C3AA 0.406(13) 0.367(13) 0.352(9) -0.002(9) 0.094(9) -0.029(9)
C4AA 0.53(2) 0.52(2) 0.470(19) -0.059(17) 0.219(18) -0.033(17)
C12 0.56(4) 0.29(2) 0.158(12) 0.043(12) 0.099(16) -0.19(2)
C20 0.44(2) 0.43(2) 0.38(2) 0.043(17) 0.075(16) -0.078(17)
C5AA 0.369(14) 0.365(14) 0.372(14) -0.011(10) 0.107(10) 0.017(9)
C3 0.401(12) 0.462(14) 0.457(14) -0.030(9) 0.120(10) -0.027(8)
C4 0.440(17) 0.429(17) 0.422(17) -0.003(10) 0.122(10) 0.015(10)
C6AA 0.400(15) 0.414(15) 0.398(15) -0.014(10) 0.137(10) -0.007(10)
C7AA 0.336(12) 0.318(12) 0.323(12) -0.019(9) 0.096(9) -0.007(9)
C8AA 0.42(2) 0.44(2) 0.40(2) 0.005(17) 0.077(16) 0.005(17)
C6 0.477(15) 0.502(15) 0.509(16) -0.009(9) 0.138(10) 0.020(9)
C9AA 0.457(13) 0.517(15) 0.478(15) -0.018(9) 0.185(10) 0.004(9)
C25 0.545(15) 0.539(15) 0.558(17) -0.030(9) 0.157(10) 0.048(9)
C0BA 0.61(2) 0.59(2) 0.62(2) 0.053(18) 0.115(17) 0.058(17)

loop_
_atom_type_symbol
_atom_type_description
_atom_type_scat_dispersion_real
_atom_type_scat_dispersion_imag
_atom_type_scat_source
C C 0.0181 0.0091 'International Tables Vol C Tables 4.2.6.8 and 6.1.1.4'
H H 0.0000 0.0000 'International Tables Vol C Tables 4.2.6.8 and 6.1.1.4'
F F 0.0727 0.0534 'International Tables Vol C Tables 4.2.6.8 and 6.1.1.4'
N N 0.0311 0.0180 'International Tables Vol C Tables 4.2.6.8 and 6.1.1.4'
O O 0.0492 0.0322 'International Tables Vol C Tables 4.2.6.8 and 6.1.1.4'
S S 0.3331 0.5567 'International Tables Vol C Tables 4.2.6.8 and 6.1.1.4'

loop_
_geom_angle_atom_site_label_1
_geom_angle_atom_site_label_2
_geom_angle_atom_site_label_3
_geom_angle
_geom_angle_site_symmetry_1
_geom_angle_site_symmetry_3
_geom_angle_publ_flag
C00I S01 C00N 89.7(3) . . ?
C00L S02 C012 90.4(3) . . ?
C014 S03 C018 90.5(3) . . ?
C00H S04 C01D 88.9(3) . . ?
C00J S05 C01H 92.6(3) . . ?
C01Q S06 C01N 90.2(3) . . ?
C02G S07 C021 91.5(4) . . ?
C02A S08 C03F 90.7(4) . . ?
C00N C00H S04 135.7(5) . . ?
C00U C00H S04 115.0(5) . . ?
C00U C00H C00N 109.3(5) . . ?
C00L C00I S01 113.2(4) . . ?
C01F C00I S01 136.5(5) . . ?
C01F C00I C00L 110.2(5) . . ?
C00P C00J S05 136.6(5) . . ?
C00P C00J C014 111.5(6) . . ?
C014 C00J S05 111.8(4) . . ?
C00I C00L S02 113.1(4) . . ?
C00T C00L S02 137.6(5) . . ?
C00T C00L C00I 109.2(5) . . ?
C00T C00M C00S 111.9(5) . . ?
C00U C00M C00S 112.4(5) . . ?
C00U C00M C00T 98.1(5) . . ?
C029 C00M C00S 114.7(5) . . ?
C029 C00M C00T 104.0(5) . . ?
C029 C00M C00U 114.0(5) . . ?
C00H C00N S01 135.7(5) . . ?
C00T C00N S01 114.5(4) . . ?
C00T C00N C00H 109.8(5) . . ?
C00W C00O C019 122.2(6) . . ?
C00W C00O C01C 116.4(6) . . ?
C01C C00O C019 121.2(6) . . ?
C00J C00P C019 138.6(6) . . ?
C018 C00P C00J 111.3(6) . . ?
C018 C00P C019 110.1(5) . . ?
C00V C00Q C01K 139.0(6) . . ?
C01N C00Q C00V 113.9(6) . . ?
C01N C00Q C01K 107.1(5) . . ?
C01I C00R C01K 110.6(5) . . ?
C01X C00R C01I 121.3(6) . . ?
C01X C00R C01K 127.8(6) . . ?
C00Y C00S C00M 121.7(5) . . ?
C00Y C00S C01A 117.8(6) . . ?
C01A C00S C00M 120.4(6) . . ?
C00L C00T C00M 135.0(5) . . ?
C00N C00T C00L 113.4(5) . . ?
C00N C00T C00M 111.6(5) . . ?
C00H C00U C00M 111.2(5) . . ?
C00H C00U C010 110.3(5) . . ?
C010 C00U C00M 138.6(6) . . ?
C00Q C00V C019 140.1(6) . . ?
C00Q C00V C01Q 109.5(6) . . ?
C01Q C00V C019 110.4(5) . . ?
C02B C00W C00O 120.6(6) . . ?
O00B C00X C013 129.0(6) . . ?
O00B C00X C01U 122.8(6) . . ?
C01U C00X C013 108.0(6) . . ?
C00S C00Y C02Y 121.9(6) . . ?
C00U C010 C01W 138.5(6) . . ?
C01D C010 C00U 111.5(5) . . ?
C01D C010 C01W 110.0(5) . . ?
C030 C011 C01K 116.7(6) . . ?
C038 C011 C01K 123.5(6) . . ?
C038 C011 C030 119.8(7) . . ?
C01B C012 S02 126.1(5) . . ?
C01F C012 S02 113.3(4) . . ?
C01F C012 C01B 120.6(5) . . ?
C01B C013 C00X 125.9(6) . . ?
C01B C013 C01Z 126.8(6) . . ?
C01Z C013 C00X 107.3(5) . . ?
C00J C014 S03 112.0(4) . . ?
C017 C014 S03 136.4(5) . . ?
C017 C014 C00J 111.5(6) . . ?
C01G C015 C01D 104.1(6) . . ?
C01Y C015 C01D 132.8(6) . . ?
C01Y C015 C01G 123.1(6) . . ?
C01T C016 C02A 106.3(6) . . ?
C02D C016 C01T 124.2(6) . . ?
C02D C016 C02A 129.5(7) . . ?
C014 C017 C01H 114.6(6) . . ?
C00P C018 S03 114.6(5) . . ?
C00P C018 C01Q 109.0(5) . . ?
C01Q C018 S03 136.3(6) . . ?
C00P C019 C00O 104.6(4) . . ?
C00P C019 C02L 111.0(5) . . ?
C00V C019 C00O 111.6(5) . . ?
C00V C019 C00P 101.8(5) . . ?
C00V C019 C02L 114.3(5) . . ?
C02L C019 C00O 112.5(5) . . ?
C039 C01A C00S 118.9(7) . . ?
C013 C01B C012 135.1(6) . . ?
C00O C01C C01O 120.4(6) . . ?
C010 C01D S04 114.3(5) . . ?
C010 C01D C015 114.1(6) . . ?
C015 C01D S04 131.6(5) . . ?
C02J C01E C023 112.8(7) . . ?
C048 C01E C023 124.9(7) . . ?
C048 C01E C02J 122.2(7) . . ?
C012 C01F C00I 112.9(5) . . ?
C015 C01G C01W 112.5(6) . . ?
C02D C01G C015 119.7(7) . . ?
C02D C01G C01W 127.8(6) . . ?
C017 C01H S05 109.4(5) . . ?
C028 C01H S05 129.9(6) . . ?
C028 C01H C017 120.7(6) . . ?
C00R C01I C01N 107.4(6) . . ?
C00R C01I C020 119.5(6) . . ?
C01N C01I C020 133.1(7) . . ?
C01X C01J C01M 120.3(6) . . ?
C01X C01J C02G 132.3(7) . . ?
C02G C01J C01M 107.4(6) . . ?
C00R C01K C00Q 101.3(5) . . ?
C00R C01K C011 110.8(5) . . ?
C011 C01K C00Q 108.9(5) . . ?
C02S C01K C00Q 110.9(5) . . ?
C02S C01K C00R 107.1(5) . . ?
C02S C01K C011 116.7(5) . . ?
C02G C01L C01S 112.4(6) . . ?
C02M C01L C01S 136.7(7) . . ?
C02M C01L C02G 110.8(6) . . ?
C01J C01M C01S 111.4(6) . . ?
C020 C01M C01J 120.4(6) . . ?
C020 C01M C01S 128.2(7) . . ?
C00Q C01N S06 111.7(5) . . ?
C00Q C01N C01I 113.5(6) . . ?
C01I C01N S06 134.5(6) . . ?
C01R C01O C01C 122.3(6) . . ?
C01U C01P C01Z 108.8(6) . . ?
C02H C01P C01U 117.5(6) . . ?
C02H C01P C01Z 133.7(6) . . ?
C00V C01Q S06 114.6(4) . . ?
C00V C01Q C018 108.6(6) . . ?
C018 C01Q S06 136.7(5) . . ?
C01O C01R C02B 116.5(7) . . ?
C01O C01R C03N 122.0(6) . . ?
C02B C01R C03N 121.5(7) . . ?
C01L C01S C02I 109.8(5) . . ?
C01M C01S C01L 99.0(6) . . ?
C01M C01S C02I 111.8(5) . . ?
C03T C01S C01L 110.1(5) . . ?
C03T C01S C01M 113.3(6) . . ?
C03T C01S C02I 112.1(6) . . ?
C016 C01T C02Z 111.2(6) . . ?
C01Y C01T C016 119.5(6) . . ?
C01Y C01T C02Z 129.4(7) . . ?
C01P C01U C00X 108.1(6) . . ?
C02P C01U C00X 130.1(7) . . ?
C02P C01U C01P 121.7(7) . . ?
C010 C01W C01G 99.3(5) . . ?
C010 C01W C042 111.0(6) . . ?
C01G C01W C042 109.0(6) . . ?
C033 C01W C010 114.7(6) . . ?
C033 C01W C01G 106.8(6) . . ?
C033 C01W C042 114.7(7) . . ?
C00R C01X C01J 119.9(7) . . ?
C015 C01Y C01T 117.8(6) . . ?
C01P C01Z C013 107.6(5) . . ?
C054 C01Z C013 128.2(6) . . ?
C054 C01Z C01P 123.8(6) . . ?
C01M C020 C01I 118.4(6) . . ?
C027 C021 S07 129.3(6) . . ?
C02M C021 S07 109.8(5) . . ?
C02M C021 C027 120.8(7) . . ?
N037 C022 C02O 175.5(9) . . ?
O00D C023 C01E 126.8(7) . . ?
O00D C023 C02C 129.6(7) . . ?
C01E C023 C02C 103.6(7) . . ?
C02T C024 C02X 123.7(6) . . ?
C02T C024 C036 123.4(7) . . ?
C036 C024 C02X 112.9(7) . . ?
C02K C026 C045 121.0(7) . . ?
C03H C026 C02K 116.6(7) . . ?
C03H C026 C045 122.4(7) . . ?
C02F C027 C021 132.7(7) . . ?
C02C C028 C01H 135.9(7) . . ?
C032 C029 C00M 121.1(7) . . ?
C032 C029 C03K 118.7(7) . . ?
C03K C029 C00M 120.2(7) . . ?
C016 C02A S08 133.5(6) . . ?
C02N C02A S08 114.8(5) . . ?
C02N C02A C016 111.6(6) . . ?
C01R C02B C00W 123.7(7) . . ?
C028 C02C C023 122.8(6) . . ?
C028 C02C C02T 129.3(6) . . ?
C02T C02C C023 107.7(6) . . ?
C016 C02D C01G 115.5(6) . . ?
C02O C02E C03X 123.2(7) . . ?
C02O C02E C03Z 125.2(7) . . ?
C03Z C02E C03X 111.6(7) . . ?
C027 C02F C02W 126.7(7) . . ?
C027 C02F C03M 124.0(7) . . ?
C02W C02F C03M 109.2(7) . . ?
C01J C02G S07 136.6(6) . . ?
C01L C02G S07 114.0(5) . . ?
C01L C02G C01J 109.3(6) . . ?
C031 C02H C01P 118.5(7) . . ?
C057 C02I C01S 123.9(8) . . ?
C057 C02I C05G 115.0(9) . . ?
C05G C02I C01S 121.0(8) . . ?
C01E C02J C02T 107.4(6) . . ?
C01E C02J C03I 120.2(7) . . ?
C03I C02J C02T 132.3(7) . . ?
C026 C02K C038 121.9(7) . . ?
C03E C02L C019 120.6(6) . . ?
C03E C02L C03Y 119.4(6) . . ?
C03Y C02L C019 120.0(6) . . ?
C01L C02M C021 113.8(6) . . ?
C02A C02N C02Z 110.8(6) . . ?
C02A C02N C03U 113.6(7) . . ?
C03U C02N C02Z 135.2(8) . . ?
C022 C02O C04F 115.1(7) . . ?
C02E C02O C022 124.8(7) . . ?
C02E C02O C04F 120.1(8) . . ?
C02Q C02P C01U 119.5(7) . . ?
F00A C02Q C02P 122.3(8) . . ?
F00A C02Q C031 118.8(7) . . ?
C02P C02Q C031 119.0(7) . . ?
C03C C02S C01K 125.1(6) . . ?
C03C C02S C041 115.4(6) . . ?
C041 C02S C01K 119.5(6) . . ?
C024 C02T C02C 129.0(7) . . ?
C024 C02T C02J 122.6(6) . . ?
C02C C02T C02J 108.4(6) . . ?
C040 C02U C02W 104.7(8) . . ?
C04N C02U C02W 127.9(8) . . ?
C04N C02U C040 127.2(7) . . ?
C043 C02V C03B 124.3(8) . . ?
O00F C02W C02F 131.4(7) . . ?
O00F C02W C02U 120.7(8) . . ?
C02F C02W C02U 107.9(7) . . ?
N02R C02X C024 177.0(8) . . ?
C03A C02Y C00Y 121.1(7) . . ?
C01T C02Z C035 107.9(6) . . ?
C01T C02Z C03B 112.9(6) . . ?
C02N C02Z C01T 100.1(6) . . ?
C02N C02Z C035 113.4(6) . . ?
C02N C02Z C03B 109.6(6) . . ?
C03B C02Z C035 112.4(7) . . ?
C011 C030 C03H 119.2(7) . . ?
F009 C031 C02H 119.9(8) . . ?
F009 C031 C02Q 116.5(7) . . ?
C02H C031 C02Q 123.6(7) . . ?
C04D C032 C029 121.6(8) . . ?
C03R C033 C01W 124.1(7) . . ?
C03R C033 C05C 114.4(9) . . ?
C05C C033 C01W 121.4(9) . . ?
C03M C034 C03O 127.3(8) . . ?
C03M C034 C051 124.2(9) . . ?
C03O C034 C051 108.4(8) . . ?
C03V C035 C02Z 119.0(9) . . ?
C04X C035 C02Z 121.8(9) . . ?
C04X C035 C03V 119.1(9) . . ?
N01V C036 C024 179.5(9) . . ?
C011 C038 C02K 119.8(7) . . ?
C01A C039 C03A 124.0(7) . . ?
C02Y C03A C039 116.1(7) . . ?
C02Y C03A C05W 120.8(8) . . ?
C039 C03A C05W 123.0(8) . . ?
C02V C03B C02Z 126.4(7) . . ?
C02V C03B C04M 114.4(7) . . ?
C04M C03B C02Z 119.0(7) . . ?
C03W C03C C02S 125.2(7) . . ?
F00E C03D C03I 122.5(8) . . ?
F00E C03D C03L 119.3(8) . . ?
C03I C03D C03L 118.2(8) . . ?
C02L C03E C04R 119.1(7) . . ?
C03Q C03F S08 131.6(7) . . ?
C03Q C03F C03U 116.5(7) . . ?
C03U C03F S08 111.9(5) . . ?
C03Z C03G C04W 108.1(8) . . ?
C03Z C03G C05V 121.5(7) . . ?
C05V C03G C04W 130.2(8) . . ?
C026 C03H C030 122.6(7) . . ?
C02J C03I C03D 120.0(8) . . ?
C029 C03K C053 118.8(8) . . ?
F00C C03L C03D 117.1(8) . . ?
F00C C03L C048 121.5(8) . . ?
C048 C03L C03D 121.4(8) . . ?
C034 C03M C02F 128.0(8) . . ?
C034 C03M C040 126.0(8) . . ?
C040 C03M C02F 106.0(7) . . ?
C03S C03N C01R 117.8(6) . . ?
N03P C03O C034 178.1(11) . . ?
C03X C03Q C03F 128.2(8) . . ?
C04Y C03R C033 124.2(8) . . ?
C03N C03S C04U 112.3(7) . . ?
C05D C03T C01S 127.7(8) . . ?
C05D C03T C05R 110.7(8) . . ?
C05R C03T C01S 120.5(7) . . ?
C02N C03U C03F 109.0(7) . . ?
C035 C03V C04T 119.7(9) . . ?
C03C C03W C04G 120.5(7) . . ?
C02E C03X C04W 100.2(7) . . ?
C03Q C03X C02E 129.9(7) . . ?
C03Q C03X C04W 129.9(7) . . ?
C04K C03Y C02L 120.7(7) . . ?
C03G C03Z C02E 108.2(7) . . ?
C03G C03Z C05O 120.7(8) . . ?
C05O C03Z C02E 131.1(8) . . ?
C02U C040 C03M 112.0(7) . . ?
C02U C040 C04S 117.6(8) . . ?
C04S C040 C03M 130.5(9) . . ?
C044 C041 C02S 120.5(7) . . ?
C04P C042 C01W 121.9(9) . . ?
C04P C042 C05A 118.4(10) . . ?
C05A C042 C01W 119.6(10) . . ?
C02V C043 C04I 122.0(8) . . ?
C041 C044 C04G 122.3(7) . . ?
C046 C045 C026 117.4(7) . . ?
C045 C046 C04J 114.6(7) . . ?
F00G C047 C04N 116.6(10) . . ?
C04C C047 F00G 120.5(9) . . ?
C04C C047 C04N 122.9(9) . . ?
C01E C048 C03L 118.0(8) . . ?
C04D C049 C066 113.7(12) . . ?
C053 C049 C04D 117.3(9) . . ?
C053 C049 C066 127.2(12) . . ?
C04K C04A C04R 117.3(7) . . ?
C04K C04A C05L 118.7(9) . . ?
C04R C04A C05L 123.9(9) . . ?
F00K C04C C04S 119.0(10) . . ?
C047 C04C F00K 115.7(11) . . ?
C047 C04C C04S 125.3(8) . . ?
C032 C04D C049 123.0(9) . . ?
N04B C04F C02O 173.1(11) . . ?
C03W C04G C05T 121.5(8) . . ?
C044 C04G C03W 116.0(7) . . ?
C044 C04G C05T 122.6(8) . . ?
C05F C04H C05U 125.1(10) . . ?
C05F C04H C05X 116.8(9) . . ?
C05X C04H C05U 117.9(10) . . ?
C043 C04I C05J 124.3(8) . . ?
C058 C04I C043 116.4(8) . . ?
C058 C04I C05J 119.3(9) . . ?
C046 C04J C055 113.9(7) . . ?
C03Y C04K C04A 121.5(8) . . ?
N04E C04L C054 175.8(8) . . ?
C058 C04M C03B 120.4(8) . . ?
C02U C04N C047 111.9(8) . . ?
C042 C04P C064 120.3(12) . . ?
C056 C04Q C055 111.0(8) . . ?
C03E C04R C04A 121.8(8) . . ?
C04C C04S C040 114.9(8) . . ?
C04Z C04T C03V 122.3(11) . . ?
C03S C04U C04V 115.0(7) . . ?
C052 C04V C04U 114.2(7) . . ?
O00Z C04W C03G 121.8(8) . . ?
O00Z C04W C03X 126.3(8) . . ?
C03G C04W C03X 111.8(7) . . ?
C035 C04X C05Q 120.2(10) . . ?
C03R C04Y C05B 116.3(11) . . ?
C04T C04Z C05Q 117.8(11) . . ?
C04T C04Z C068 123.8(14) . . ?
C05Q C04Z C068 118.4(14) . . ?
C05U C050 C05P 114.7(9) . . ?
N04O C051 C034 176.1(9) . . ?
C04V C052 C05E 112.0(7) . . ?
C049 C053 C03K 120.4(9) . . ?
C01Z C054 C04L 124.7(7) . . ?
C01Z C054 C070 120.8(8) . . ?
C070 C054 C04L 114.5(7) . . ?
C04J C055 C04Q 115.6(7) . . ?
C02I C057 C05F 121.9(9) . . ?
C04I C058 C04M 122.4(8) . . ?
C05M C059 C05D 118.6(10) . . ?
C042 C05A C05N 122.7(13) . . ?
C04Y C05B C18 117.0(15) . . ?
C05Y C05B C04Y 119.3(13) . . ?
C05Y C05B C18 122.2(15) . . ?
C05Y C05C C033 123.7(13) . . ?
C03T C05D C059 127.5(9) . . ?
C04H C05F C057 125.3(10) . . ?
C02I C05G C05X 123.4(10) . . ?
C060 C05H C06C 111.3(12) . . ?
F03J C05I C05K 115.1(9) . . ?
C05O C05I F03J 122.6(9) . . ?
C05O C05I C05K 121.8(9) . . ?
C05S C05J C04I 114.7(8) . . ?
F025 C05K C05I 119.2(9) . . ?
F025 C05K C05V 120.6(9) . . ?
C05V C05K C05I 120.2(9) . . ?
C063 C05L C04A 111.6(7) . . ?
C059 C05M C061 120.1(10) . . ?
C059 C05M C06G 118.9(11) . . ?
C061 C05M C06G 119.2(12) . . ?
C062 C05N C05A 117.6(15) . . ?
C05I C05O C03Z 117.6(8) . . ?
C05Z C05P C050 116.3(9) . . ?
C04X C05Q C04Z 120.9(11) . . ?
C061 C05R C03T 124.0(8) . . ?
C05J C05S C06J 112.1(11) . . ?
C06K C05T C04G 113.0(9) . . ?
C050 C05U C04H 115.4(8) . . ?
C05K C05V C03G 118.0(8) . . ?
C03A C05W C0AA 111.3(9) . . ?
C05G C05X C04H 117.3(10) . . ?
C05C C05Y C05B 121.9(14) . . ?
C05P C05Z C067 113.6(12) . . ?
C05R C061 C05M 117.8(11) . . ?
C05N C062 C064 119.2(14) . . ?
C05N C062 C06I 119.5(17) . . ?
C064 C062 C06I 121.2(17) . . ?
C05L C063 C06B 118.3(9) . . ?
C04P C064 C062 121.4(14) . . ?
C18 C065 C2AA 107.2(18) . . ?
C06F C067 C05Z 115.0(14) . . ?
C3 C068 C04Z 114.0(16) . . ?
C06E C06A C06B 116.9(11) . . ?
C063 C06B C06A 108.4(9) . . ?
C06J C06C C05H 116.3(14) . . ?
C06A C06E C06T 109.7(11) . . ?
C072 C06H C06K 111.2(11) . . ?
C5AA C06I C062 108.2(16) . . ?
C06C C06J C05S 119.2(13) . . ?
C05T C06K C06H 113.6(10) . . ?
N06U C070 C054 175(2) . . ?
C06H C072 C12 109.0(13) . . ?
C065 C18 C05B 98(2) . . ?
C2AA C5 C3AA 119.7(18) . . ?
C05W C0AA C10 110.8(14) . . ?
C7 C10 C0AA 93.2(19) . . ?
C1 C7 C10 89(2) . . ?
C1AA C1 C7 115(2) . . ?
C5 C2AA C065 103.1(17) . . ?
C5 C3AA C4AA 103.8(13) . . ?
C20 C12 C072 100(2) . . ?
C06I C5AA C4 113(2) . . ?
C068 C3 C9AA 92.7(17) . . ?
C6AA C4 C5AA 106(2) . . ?
C4 C6AA C7AA 126(2) . . ?
C8AA C7AA C6AA 129(2) . . ?
C25 C6 C0BA 106.8(9) . . ?
C3 C9AA C25 134(3) . . ?
C6 C25 C9AA 162(3) . . ?

loop_
_geom_bond_atom_site_label_1
_geom_bond_atom_site_label_2
_geom_bond_distance
_geom_bond_site_symmetry_2
_geom_bond_publ_flag
S01 C00I 1.711(6) . ?
S01 C00N 1.720(5) . ?
S02 C00L 1.689(6) . ?
S02 C012 1.756(6) . ?
S03 C014 1.717(7) . ?
S03 C018 1.721(6) . ?
S04 C00H 1.700(6) . ?
S04 C01D 1.726(6) . ?
S05 C00J 1.695(6) . ?
S05 C01H 1.754(7) . ?
S06 C01N 1.734(6) . ?
S06 C01Q 1.709(7) . ?
S07 C021 1.724(7) . ?
S07 C02G 1.674(7) . ?
S08 C02A 1.691(7) . ?
S08 C03F 1.723(8) . ?
F009 C031 1.351(7) . ?
F00A C02Q 1.322(8) . ?
O00B C00X 1.234(7) . ?
F00C C03L 1.354(8) . ?
O00D C023 1.209(8) . ?
F00E C03D 1.315(9) . ?
O00F C02W 1.225(8) . ?
F00G C047 1.332(9) . ?
C00H C00N 1.420(7) . ?
C00H C00U 1.389(8) . ?
C00I C00L 1.460(7) . ?
C00I C01F 1.404(8) . ?
C00J C00P 1.403(8) . ?
C00J C014 1.453(8) . ?
F00K C04C 1.351(9) . ?
C00L C00T 1.394(7) . ?
C00M C00S 1.552(8) . ?
C00M C00T 1.552(8) . ?
C00M C00U 1.548(8) . ?
C00M C029 1.534(8) . ?
C00N C00T 1.370(8) . ?
C00O C00W 1.389(8) . ?
C00O C019 1.568(8) . ?
C00O C01C 1.389(8) . ?
C00P C018 1.393(8) . ?
C00P C019 1.510(8) . ?
C00Q C00V 1.404(8) . ?
C00Q C01K 1.554(8) . ?
C00Q C01N 1.395(8) . ?
C00R C01I 1.407(8) . ?
C00R C01K 1.543(9) . ?
C00R C01X 1.351(8) . ?
C00S C00Y 1.370(8) . ?
C00S C01A 1.380(8) . ?
C00U C010 1.417(8) . ?
C00V C019 1.489(8) . ?
C00V C01Q 1.406(8) . ?
C00W C02B 1.360(8) . ?
C00X C013 1.460(8) . ?
C00X C01U 1.459(9) . ?
C00Y C02Y 1.382(8) . ?
O00Z C04W 1.278(9) . ?
C010 C01D 1.368(8) . ?
C010 C01W 1.514(8) . ?
C011 C01K 1.550(8) . ?
C011 C030 1.380(8) . ?
C011 C038 1.326(9) . ?
C012 C01B 1.425(8) . ?
C012 C01F 1.372(8) . ?
C013 C01B 1.351(8) . ?
C013 C01Z 1.465(8) . ?
C014 C017 1.367(8) . ?
C015 C01D 1.428(8) . ?
C015 C01G 1.421(9) . ?
C015 C01Y 1.369(8) . ?
C016 C01T 1.415(9) . ?
C016 C02A 1.435(8) . ?
C016 C02D 1.385(9) . ?
C017 C01H 1.426(8) . ?
C018 C01Q 1.425(8) . ?
C019 C02L 1.564(8) . ?
C01A C039 1.377(10) . ?
C01C C01O 1.390(8) . ?
C01E C023 1.466(9) . ?
C01E C02J 1.367(9) . ?
C01E C048 1.362(9) . ?
C01G C01W 1.550(9) . ?
C01G C02D 1.406(8) . ?
C01H C028 1.402(8) . ?
C01I C01N 1.416(8) . ?
C01I C020 1.428(9) . ?
C01J C01M 1.443(9) . ?
C01J C01X 1.362(9) . ?
C01J C02G 1.435(8) . ?
C01K C02S 1.537(8) . ?
C01L C01S 1.537(9) . ?
C01L C02G 1.382(9) . ?
C01L C02M 1.377(8) . ?
C01M C01S 1.517(9) . ?
C01M C020 1.352(8) . ?
C01O C01R 1.355(9) . ?
C01P C01U 1.433(8) . ?
C01P C01Z 1.456(9) . ?
C01P C02H 1.393(8) . ?
C01R C02B 1.353(9) . ?
C01R C03N 1.524(9) . ?
C01S C02I 1.542(9) . ?
C01S C03T 1.479(9) . ?
C01T C01Y 1.373(8) . ?
C01T C02Z 1.534(9) . ?
C01U C02P 1.371(8) . ?
N01V C036 1.146(8) . ?
C01W C033 1.495(11) . ?
C01W C042 1.555(11) . ?
C01Z C054 1.336(9) . ?
C021 C027 1.469(9) . ?
C021 C02M 1.402(8) . ?
C022 C02O 1.413(12) . ?
C022 N037 1.234(11) . ?
C023 C02C 1.511(9) . ?
C024 C02T 1.363(9) . ?
C024 C02X 1.421(10) . ?
C024 C036 1.411(10) . ?
F025 C05K 1.348(10) . ?
C026 C02K 1.386(9) . ?
C026 C03H 1.331(9) . ?
C026 C045 1.523(10) . ?
C027 C02F 1.361(9) . ?
C028 C02C 1.342(9) . ?
C029 C032 1.366(9) . ?
C029 C03K 1.397(10) . ?
C02A C02N 1.367(9) . ?
C02C C02T 1.435(9) . ?
C02E C02O 1.382(9) . ?
C02E C03X 1.462(9) . ?
C02E C03Z 1.442(10) . ?
C02F C02W 1.393(10) . ?
C02F C03M 1.475(9) . ?
C02H C031 1.354(9) . ?
C02I C057 1.333(10) . ?
C02I C05G 1.372(12) . ?
C02J C02T 1.477(9) . ?
C02J C03I 1.381(9) . ?
C02K C038 1.431(9) . ?
C02L C03E 1.371(9) . ?
C02L C03Y 1.397(9) . ?
C02N C02Z 1.514(9) . ?
C02N C03U 1.400(9) . ?
C02O C04F 1.443(11) . ?
C02P C02Q 1.352(9) . ?
C02Q C031 1.393(10) . ?
N02R C02X 1.119(9) . ?
C02S C03C 1.363(8) . ?
C02S C041 1.398(9) . ?
C02U C02W 1.559(10) . ?
C02U C040 1.392(10) . ?
C02U C04N 1.385(10) . ?
C02V C03B 1.394(9) . ?
C02V C043 1.313(9) . ?
C02Y C03A 1.365(9) . ?
C02Z C035 1.539(10) . ?
C02Z C03B 1.536(10) . ?
C030 C03H 1.430(9) . ?
C032 C04D 1.335(10) . ?
C033 C03R 1.389(10) . ?
C033 C05C 1.429(11) . ?
C034 C03M 1.352(10) . ?
C034 C03O 1.397(12) . ?
C034 C051 1.433(11) . ?
C035 C03V 1.394(10) . ?
C035 C04X 1.357(11) . ?
C039 C03A 1.374(10) . ?
C03A C05W 1.535(11) . ?
C03B C04M 1.413(10) . ?
C03C C03W 1.340(9) . ?
C03D C03I 1.388(10) . ?
C03D C03L 1.408(10) . ?
C03E C04R 1.385(9) . ?
C03F C03Q 1.424(9) . ?
C03F C03U 1.471(10) . ?
C03G C03Z 1.353(9) . ?
C03G C04W 1.436(10) . ?
C03G C05V 1.381(11) . ?
F03J C05I 1.339(9) . ?
C03K C053 1.432(11) . ?
C03L C048 1.390(10) . ?
C03M C040 1.456(10) . ?
C03N C03S 1.482(9) . ?
C03O N03P 1.150(10) . ?
C03Q C03X 1.383(10) . ?
C03R C04Y 1.392(11) . ?
C03S C04U 1.529(9) . ?
C03T C05D 1.343(11) . ?
C03T C05R 1.445(10) . ?
C03V C04T 1.392(11) . ?
C03W C04G 1.395(10) . ?
C03X C04W 1.469(10) . ?
C03Y C04K 1.348(9) . ?
C03Z C05O 1.396(10) . ?
C040 C04S 1.424(10) . ?
C041 C044 1.384(9) . ?
C042 C04P 1.358(13) . ?
C042 C05A 1.379(12) . ?
C043 C04I 1.380(10) . ?
C044 C04G 1.389(10) . ?
C045 C046 1.490(9) . ?
C046 C04J 1.510(9) . ?
C047 C04C 1.336(12) . ?
C047 C04N 1.400(10) . ?
C049 C04D 1.382(12) . ?
C049 C053 1.379(13) . ?
C049 C066 1.778(17) . ?
C04A C04K 1.382(11) . ?
C04A C04R 1.394(11) . ?
C04A C05L 1.520(10) . ?
N04B C04F 1.099(8) . ?
C04C C04S 1.377(12) . ?
N04E C04L 1.124(9) . ?
C04G C05T 1.532(10) . ?
C04H C05F 1.266(11) . ?
C04H C05U 1.545(12) . ?
C04H C05X 1.427(12) . ?
C04I C058 1.369(10) . ?
C04I C05J 1.554(11) . ?
C04J C055 1.538(10) . ?
C04L C054 1.422(12) . ?
C04M C058 1.379(10) . ?
N04O C051 1.132(9) . ?
C04P C064 1.380(14) . ?
C04Q C055 1.579(11) . ?
C04Q C056 1.398(11) . ?
C04T C04Z 1.341(13) . ?
C04U C04V 1.534(10) . ?
C04V C052 1.477(10) . ?
C04X C05Q 1.399(13) . ?
C04Y C05B 1.448(15) . ?
C04Z C05Q 1.401(14) . ?
C04Z C068 1.576(17) . ?
C050 C05P 1.538(12) . ?
C050 C05U 1.453(11) . ?
C052 C05E 1.563(11) . ?
C054 C070 1.423(13) . ?
C057 C05F 1.387(12) . ?
C059 C05D 1.378(11) . ?
C059 C05M 1.305(14) . ?
C05A C05N 1.408(17) . ?
C05B C05Y 1.362(19) . ?
C05B C18 1.75(2) . ?
C05C C05Y 1.301(17) . ?
C05G C05X 1.412(12) . ?
C05H C060 1.357(13) . ?
C05H C06C 1.549(15) . ?
C05I C05K 1.401(12) . ?
C05I C05O 1.335(11) . ?
C05J C05S 1.448(13) . ?
C05K C05V 1.351(11) . ?
C05L C063 1.466(11) . ?
C05M C061 1.435(14) . ?
C05M C06G 1.871(17) . ?
C05N C062 1.38(2) . ?
C05P C05Z 1.472(13) . ?
C05R C061 1.347(11) . ?
C05S C06J 1.560(17) . ?
C05T C06K 1.410(13) . ?
C05W C0AA 1.622(18) . ?
C05Z C067 1.487(14) . ?
C062 C064 1.393(17) . ?
C062 C06I 1.604(18) . ?
C063 C06B 1.530(11) . ?
C065 C18 1.18(2) . ?
C065 C2AA 1.87(2) . ?
C067 C06F 1.431(17) . ?
C068 C3 1.494(10) . ?
C06A C06B 1.567(13) . ?
C06A C06E 1.509(13) . ?
C06C C06J 1.391(15) . ?
C06E C06T 1.567(16) . ?
C06H C06K 1.560(13) . ?
C06H C072 1.486(16) . ?
C06I C5AA 1.52(2) . ?
N06U C070 1.141(12) . ?
C072 C12 1.647(18) . ?
C5 C2AA 1.323(19) . ?
C5 C3AA 1.54(2) . ?
C0AA C10 1.86(3) . ?
C10 C7 1.63(3) . ?
C7 C1 1.58(3) . ?
C1 C1AA 1.29(2) . ?
C3AA C4AA 1.543(10) . ?
C12 C20 1.20(3) . ?
C5AA C4 1.526(10) . ?
C3 C9AA 1.512(10) . ?
C4 C6AA 1.514(10) . ?
C6AA C7AA 1.520(10) . ?
C7AA C8AA 1.493(10) . ?
C6 C25 1.508(10) . ?
C6 C0BA 1.524(10) . ?
C9AA C25 1.522(10) . ?

loop_
_smtbx_masks_void_nr
_smtbx_masks_void_average_x
_smtbx_masks_void_average_y
_smtbx_masks_void_average_z
_smtbx_masks_void_volume
_smtbx_masks_void_count_electrons
_smtbx_masks_void_content
1 0.375 0.250 0.138 2107.2 556.3 ?
2 0.192 0.112 0.216 131.6 19.6 ?
3 0.137 0.750 0.374 2107.2 556.0 ?
4 -0.192 0.888 0.784 131.6 20.0 ?
5 0.117 0.630 0.854 7.2 0.0 ?
6 0.308 0.612 0.284 131.6 19.5 ?
7 0.383 0.130 0.646 7.2 0.0 ?
8 0.692 0.388 0.716 131.6 20.2 ?
9 0.617 0.870 0.354 7.2 0.0 ?
10 0.883 0.370 0.146 7.2 0.0 ?
